data_7710131
loop_
_publ_author_name
'Gupta, Yesleen'
'Zaidi, Zakiullah'
'Mehta, Sakshi'
'Chandewar, Pranay R.'
'Kumar, Nikhil'
'Paul, Avijit K.'
'Shee, Debaprasad'
'Mondal, Abhishake'
'Sorokhaibam, Laxmi Gayatri'
'Banerjee, Abhishek'

_publ_section_title
;
 Assembly of a coordination polymer with sulphate-capped pentamolybdate
 units and copper: synthesis, structure, magnetic and catalytic studies
;
_journal_name_full 'Dalton Transactions'
_journal_paper_doi 10.1039/D2DT00816E
_journal_year 2022
_chemical_formula_sum 'C84 H98 Cu4 Mo10 N18 O50 S4'
_chemical_formula_weight 3501.60
_space_group_crystal_system monoclinic
_space_group_IT_number 14
_space_group_name_Hall '-P 2ybc'
_space_group_name_H-M_alt 'P 1 21/c 1'
_atom_sites_solution_hydrogens mixed
_audit_creation_method SHELXL-2018/3
_audit_update_record
;
2022-04-07 deposited with the CCDC.	2022-04-08 downloaded from the CCDC.
;
_cell_angle_alpha 90
_cell_angle_beta 91.719(2)
_cell_angle_gamma 90
_cell_formula_units_Z 4
_cell_length_a 23.1128(7)
_cell_length_b 12.9136(3)
_cell_length_c 38.9016(9)
_cell_measurement_reflns_used 74059
_cell_measurement_temperature 180(2)
_cell_measurement_theta_max 64.45
_cell_measurement_theta_min 3.33
_cell_volume 11605.7(5)
_computing_cell_refinement X-area
_computing_data_collection X-area
_computing_data_reduction X-area
_computing_molecular_graphics Mercury
_computing_publication_material enCIFer
_computing_structure_refinement 'SHELXL-2018/3 (Sheldrick, 2018)'
_computing_structure_solution ShelxS
_diffrn_ambient_temperature 180(2)
_diffrn_measured_fraction_theta_full 0.972
_diffrn_measured_fraction_theta_max 0.972
_diffrn_measurement_device_type 'STOE STADIVARI'
_diffrn_measurement_method 'rotation method, \w scans'
_diffrn_radiation_type GaK\a
_diffrn_radiation_wavelength 1.34143
_diffrn_reflns_av_R_equivalents 0.0488
_diffrn_reflns_av_unetI/netI 0.0313
_diffrn_reflns_Laue_measured_fraction_full 0.972
_diffrn_reflns_Laue_measured_fraction_max 0.972
_diffrn_reflns_limit_h_max 10
_diffrn_reflns_limit_h_min -26
_diffrn_reflns_limit_k_max 14
_diffrn_reflns_limit_k_min -12
_diffrn_reflns_limit_l_max 44
_diffrn_reflns_limit_l_min -44
_diffrn_reflns_number 59512
_diffrn_reflns_point_group_measured_fraction_full 0.972
_diffrn_reflns_point_group_measured_fraction_max 0.972
_diffrn_reflns_theta_full 49.999
_diffrn_reflns_theta_max 49.999
_diffrn_reflns_theta_min 3.329
_diffrn_source 'Metaljet D2'
_exptl_absorpt_coefficient_mu 10.631
_exptl_absorpt_correction_T_max 0.676
_exptl_absorpt_correction_T_min 0.416
_exptl_absorpt_correction_type multi-scan
_exptl_absorpt_process_details SADABS
_exptl_crystal_colour blue
_exptl_crystal_density_diffrn 2.004
_exptl_crystal_density_method 'not measured'
_exptl_crystal_description needle
_exptl_crystal_F_000 6912
_exptl_crystal_size_max 0.100
_exptl_crystal_size_mid 0.073
_exptl_crystal_size_min 0.040
_refine_diff_density_max 2.741
_refine_diff_density_min -1.530
_refine_diff_density_rms 0.189
_refine_ls_extinction_method none
_refine_ls_goodness_of_fit_ref 1.036
_refine_ls_hydrogen_treatment mixed
_refine_ls_matrix_type full
_refine_ls_number_parameters 1539
_refine_ls_number_reflns 17604
_refine_ls_number_restraints 4
_refine_ls_restrained_S_all 1.036
_refine_ls_R_factor_all 0.0591
_refine_ls_R_factor_gt 0.0502
_refine_ls_shift/su_max 0.006
_refine_ls_shift/su_mean 0.000
_refine_ls_structure_factor_coef Fsqd
_refine_ls_weighting_details 'w=1/[\s^2^(Fo^2^)+(0.1098P)^2^] where P=(Fo^2^+2Fc^2^)/3'
_refine_ls_weighting_scheme calc
_refine_ls_wR_factor_gt 0.1386
_refine_ls_wR_factor_ref 0.1438
_reflns_Friedel_coverage 0.000
_reflns_number_gt 14748
_reflns_number_total 17604
_reflns_threshold_expression 'I > 2\s(I)'
_cod_data_source_file d2dt00816e2.cif
_cod_data_source_block shelx
_cod_original_sg_symbol_H-M 'P 21/c'
_cod_database_code 7710131
_shelx_shelxl_version_number 2018/3
_shelx_space_group_comment
;
The symmetry employed for this shelxl refinement is uniquely defined
by the following loop, which should always be used as a source of
symmetry information in preference to the above space-group names.
They are only intended as comments.
;
_shelx_estimated_absorpt_t_min 0.416
_shelx_estimated_absorpt_t_max 0.676

loop_
_space_group_symop_operation_xyz
'x, y, z'
'-x, y+1/2, -z+1/2'
'-x, -y, -z'
'x, -y-1/2, z-1/2'

loop_
_atom_site_label
_atom_site_type_symbol
_atom_site_fract_x
_atom_site_fract_y
_atom_site_fract_z
_atom_site_U_iso_or_equiv
_atom_site_adp_type
_atom_site_occupancy
_atom_site_site_symmetry_order
_atom_site_calc_flag
_atom_site_refinement_flags_posn
_atom_site_refinement_flags_adp
_atom_site_refinement_flags_occupancy
_atom_site_disorder_assembly
_atom_site_disorder_group
Mo1 Mo 0.64923(2) 0.21604(3) 0.91591(2) 0.01570(12) Uani 1 1 d . . . . .
Mo2 Mo 0.64906(2) 0.45582(4) 0.86562(2) 0.02126(13) Uani 1 1 d . . . . .
Mo3 Mo 0.50685(2) 0.51326(3) 0.84872(2) 0.01560(12) Uani 1 1 d . . . . .
Mo4 Mo 0.42441(2) 0.30235(3) 0.86745(2) 0.02262(13) Uani 1 1 d . . . . .
Mo5 Mo 0.51283(2) 0.11915(3) 0.90392(2) 0.01547(12) Uani 1 1 d . . . . .
Mo6 Mo 0.85431(2) 0.29291(3) 1.08794(2) 0.01556(12) Uani 1 1 d . . . . .
Mo7 Mo 0.85702(2) 0.05994(4) 1.14183(2) 0.02188(13) Uani 1 1 d . . . . .
Mo8 Mo 0.99937(2) -0.00491(3) 1.15195(2) 0.01472(12) Uani 1 1 d . . . . .
Mo9 Mo 1.08209(2) 0.19934(3) 1.12625(2) 0.01850(13) Uani 1 1 d . . . . .
Mo10 Mo 0.99201(2) 0.38766(3) 1.09428(2) 0.01457(12) Uani 1 1 d . . . . .
Cu1 Cu 0.75085(3) 0.25434(6) 1.00214(2) 0.0202(2) Uani 1 1 d . . . . .
Cu2 Cu 0.98488(3) 0.68749(6) 1.12486(2) 0.01831(19) Uani 1 1 d . . . . .
Cu3 Cu 0.51901(3) -0.17755(6) 0.87499(2) 0.01868(19) Uani 1 1 d . . . . .
Cu4 Cu 0.77293(4) 0.15273(8) 1.23553(2) 0.0208(3) Uani 0.857(2) 1 d D . P A 1
Cu4A Cu 0.7287(4) 0.1488(8) 1.2652(2) 0.062(3) Uani 0.143(2) 1 d . . P A 2
S1 S 0.56491(5) 0.25726(10) 0.83508(3) 0.0181(3) Uani 1 1 d . . . . .
S2 S 0.53801(5) 0.38464(10) 0.92502(3) 0.0138(3) Uani 1 1 d . . . . .
S3 S 0.96095(5) 0.11835(9) 1.07622(3) 0.0132(3) Uani 1 1 d . . . . .
S4 S 0.94896(5) 0.25744(10) 1.16592(3) 0.0160(3) Uani 1 1 d . . . . .
C111 C 0.6625(3) 0.0900(5) 1.01512(17) 0.0354(15) Uani 1 1 d . . . . .
H111 H 0.638874 0.130649 0.999945 0.042 Uiso 1 1 calc R U . . .
C112 C 0.6406(3) -0.0016(6) 1.02815(19) 0.0463(19) Uani 1 1 d . . . . .
H112 H 0.602367 -0.023279 1.022049 0.056 Uiso 1 1 calc R U . . .
C113 C 0.6749(3) -0.0608(6) 1.05002(19) 0.050(2) Uani 1 1 d . . . . .
H113 H 0.660815 -0.123582 1.059337 0.060 Uiso 1 1 calc R U . . .
C114 C 0.7299(3) -0.0272(6) 1.05804(19) 0.0454(18) Uani 1 1 d . . . . .
H114 H 0.754438 -0.066672 1.073032 0.054 Uiso 1 1 calc R U . . .
C115 C 0.7490(3) 0.0633(5) 1.04434(15) 0.0319(14) Uani 1 1 d . . . . .
H115 H 0.787456 0.084911 1.049925 0.038 Uiso 1 1 calc R U . . .
C121 C 0.7889(2) 0.0813(5) 0.95854(16) 0.0294(14) Uani 1 1 d . . . . .
H121 H 0.748492 0.077228 0.953418 0.035 Uiso 1 1 calc R U . . .
C122 C 0.8248(3) 0.0102(5) 0.94420(18) 0.0375(16) Uani 1 1 d . . . . .
H122 H 0.809436 -0.041935 0.929321 0.045 Uiso 1 1 calc R U . . .
C123 C 0.8837(3) 0.0147(5) 0.95150(17) 0.0348(15) Uani 1 1 d . . . . .
H123 H 0.909282 -0.033368 0.941491 0.042 Uiso 1 1 calc R U . . .
C124 C 0.9045(2) 0.0907(5) 0.97368(15) 0.0298(14) Uani 1 1 d . . . . .
H124 H 0.944579 0.095047 0.979682 0.036 Uiso 1 1 calc R U . . .
C125 C 0.8659(2) 0.1594(5) 0.98673(15) 0.0292(14) Uani 1 1 d . . . . .
H125 H 0.880587 0.212023 1.001657 0.035 Uiso 1 1 calc R U . . .
C131 C 0.8394(2) 0.4205(5) 0.99159(16) 0.0316(14) Uani 1 1 d . . . . .
H131 H 0.860702 0.384232 1.009055 0.038 Uiso 1 1 calc R U . . .
C132 C 0.8626(3) 0.5080(6) 0.97792(17) 0.0401(17) Uani 1 1 d . . . . .
H132 H 0.899447 0.532058 0.985905 0.048 Uiso 1 1 calc R U . . .
C133 C 0.8326(3) 0.5610(6) 0.95268(19) 0.0482(19) Uani 1 1 d . . . . .
H133 H 0.848641 0.620814 0.942418 0.058 Uiso 1 1 calc R U . . .
C134 C 0.7785(3) 0.5254(6) 0.94252(19) 0.0470(19) Uani 1 1 d . . . . .
H134 H 0.756318 0.561269 0.925383 0.056 Uiso 1 1 calc R U . . .
C135 C 0.7574(3) 0.4388(5) 0.95720(16) 0.0333(15) Uani 1 1 d . . . . .
H135 H 0.719709 0.416069 0.950254 0.040 Uiso 1 1 calc R U . . .
C141 C 0.7116(2) 0.4209(5) 1.04869(17) 0.0348(15) Uani 1 1 d . . . . .
H141 H 0.751710 0.423328 1.054800 0.042 Uiso 1 1 calc R U . . .
C142 C 0.6746(3) 0.4878(6) 1.0643(2) 0.0461(19) Uani 1 1 d . . . . .
H142 H 0.688761 0.533633 1.081702 0.055 Uiso 1 1 calc R U . . .
C143 C 0.6171(3) 0.4885(5) 1.05468(18) 0.0365(16) Uani 1 1 d . . . . .
H143 H 0.591216 0.535511 1.065015 0.044 Uiso 1 1 calc R U . . .
C144 C 0.5973(3) 0.4201(5) 1.02987(16) 0.0341(15) Uani 1 1 d . . . . .
H144 H 0.557583 0.418718 1.022780 0.041 Uiso 1 1 calc R U . . .
C145 C 0.6367(2) 0.3536(5) 1.01557(15) 0.0292(14) Uani 1 1 d . . . . .
H145 H 0.622913 0.307155 0.998245 0.035 Uiso 1 1 calc R U . . .
C211 C 1.0187(2) 0.7280(4) 1.19693(14) 0.0231(12) Uani 1 1 d . . . . .
H211 H 1.040488 0.782145 1.186993 0.028 Uiso 1 1 calc R U . . .
C212 C 1.0158(3) 0.7239(5) 1.23193(15) 0.0288(14) Uani 1 1 d . . . . .
H212 H 1.034841 0.774314 1.245964 0.035 Uiso 1 1 calc R U . . .
C213 C 0.9850(3) 0.6461(5) 1.24630(16) 0.0360(15) Uani 1 1 d . . . . .
H213 H 0.981386 0.643142 1.270541 0.043 Uiso 1 1 calc R U . . .
C214 C 0.9588(3) 0.5709(5) 1.22543(16) 0.0359(15) Uani 1 1 d . . . . .
H214 H 0.938468 0.514414 1.235016 0.043 Uiso 1 1 calc R U . . .
C215 C 0.9634(2) 0.5816(5) 1.19012(15) 0.0264(13) Uani 1 1 d . . . . .
H215 H 0.945313 0.531533 1.175490 0.032 Uiso 1 1 calc R U . . .
C221 C 1.1021(3) 0.7589(5) 1.10883(16) 0.0320(14) Uani 1 1 d . . . . .
H221 H 1.081649 0.818107 1.100517 0.038 Uiso 1 1 calc R U . . .
C222 C 1.1618(3) 0.7579(6) 1.10727(19) 0.0469(19) Uani 1 1 d . . . . .
H222 H 1.182006 0.815264 1.098134 0.056 Uiso 1 1 calc R U . . .
C223 C 1.1909(3) 0.6734(7) 1.11904(19) 0.051(2) Uani 1 1 d . . . . .
H223 H 1.232002 0.671736 1.118659 0.061 Uiso 1 1 calc R U . . .
C224 C 1.1612(3) 0.5901(7) 1.13153(19) 0.049(2) Uani 1 1 d . . . . .
H224 H 1.180925 0.529405 1.139162 0.059 Uiso 1 1 calc R U . . .
C225 C 1.1013(3) 0.5975(5) 1.13266(15) 0.0306(14) Uani 1 1 d . . . . .
H225 H 1.080356 0.540936 1.141767 0.037 Uiso 1 1 calc R U . . .
C231 C 0.9997(2) 0.6604(5) 1.05041(14) 0.0264(13) Uani 1 1 d . . . . .
H231 H 1.021506 0.601877 1.057912 0.032 Uiso 1 1 calc R U . . .
C232 C 0.9936(3) 0.6794(5) 1.01597(15) 0.0329(15) Uani 1 1 d . . . . .
H232 H 1.011750 0.635413 0.999954 0.039 Uiso 1 1 calc R U . . .
C233 C 0.9614(3) 0.7617(5) 1.00466(15) 0.0338(15) Uani 1 1 d . . . . .
H233 H 0.955162 0.773731 0.980749 0.041 Uiso 1 1 calc R U . . .
C234 C 0.9380(3) 0.8273(5) 1.02865(16) 0.0329(15) Uani 1 1 d . . . . .
H234 H 0.917075 0.887203 1.021492 0.040 Uiso 1 1 calc R U . . .
C235 C 0.9454(2) 0.8047(5) 1.06277(15) 0.0262(13) Uani 1 1 d . . . . .
H235 H 0.928544 0.849228 1.079123 0.031 Uiso 1 1 calc R U . . .
C241 C 0.8620(3) 0.6330(6) 1.1124(2) 0.0479(19) Uani 1 1 d . . . . .
H241 H 0.878142 0.586396 1.096400 0.058 Uiso 1 1 calc R U . . .
C242 C 0.8029(3) 0.6316(7) 1.1157(3) 0.070(3) Uani 1 1 d . . . . .
H242 H 0.779154 0.585121 1.102676 0.084 Uiso 1 1 calc R U . . .
C243 C 0.7791(3) 0.7004(6) 1.1387(3) 0.065(3) Uani 1 1 d . . . . .
H243 H 0.738476 0.702744 1.141616 0.078 Uiso 1 1 calc R U . . .
C244 C 0.8156(3) 0.7652(6) 1.1574(2) 0.050(2) Uani 1 1 d . . . . .
H244 H 0.800407 0.812401 1.173547 0.060 Uiso 1 1 calc R U . . .
C245 C 0.8739(3) 0.7607(5) 1.15234(18) 0.0357(15) Uani 1 1 d . . . . .
H245 H 0.898717 0.805963 1.165161 0.043 Uiso 1 1 calc R U . . .
C311 C 0.4051(3) -0.0791(5) 0.86603(16) 0.0329(15) Uani 1 1 d . . . . .
H311 H 0.427337 -0.026783 0.855486 0.039 Uiso 1 1 calc R U . . .
C312 C 0.3458(3) -0.0637(6) 0.86860(19) 0.0464(19) Uani 1 1 d . . . . .
H312 H 0.327998 -0.001380 0.860762 0.056 Uiso 1 1 calc R U . . .
C313 C 0.3139(3) -0.1418(7) 0.8829(2) 0.055(2) Uani 1 1 d . . . . .
H313 H 0.273110 -0.134831 0.884461 0.066 Uiso 1 1 calc R U . . .
C314 C 0.3409(3) -0.2290(7) 0.89481(19) 0.0482(19) Uani 1 1 d . . . . .
H314 H 0.319329 -0.282967 0.904973 0.058 Uiso 1 1 calc R U . . .
C315 C 0.3999(3) -0.2377(5) 0.89188(16) 0.0354(15) Uani 1 1 d . . . . .
H315 H 0.418638 -0.298513 0.900297 0.042 Uiso 1 1 calc R U . . .
C321 C 0.5029(2) -0.1507(5) 0.94931(14) 0.0255(13) Uani 1 1 d . . . . .
H321 H 0.483544 -0.089602 0.941718 0.031 Uiso 1 1 calc R U . . .
C322 C 0.5062(3) -0.1720(5) 0.98397(15) 0.0332(15) Uani 1 1 d . . . . .
H322 H 0.488904 -0.126369 0.999828 0.040 Uiso 1 1 calc R U . . .
C323 C 0.5345(3) -0.2588(5) 0.99555(16) 0.0333(15) Uani 1 1 d . . . . .
H323 H 0.538001 -0.273683 1.019435 0.040 Uiso 1 1 calc R U . . .
C324 C 0.5582(3) -0.3249(5) 0.97129(16) 0.0338(15) Uani 1 1 d . . . . .
H324 H 0.577117 -0.386960 0.978372 0.041 Uiso 1 1 calc R U . . .
C325 C 0.5537(3) -0.2992(4) 0.93729(15) 0.0267(13) Uani 1 1 d . . . . .
H325 H 0.570862 -0.343708 0.921013 0.032 Uiso 1 1 calc R U . . .
C331 C 0.6414(3) -0.1247(6) 0.88847(18) 0.0415(17) Uani 1 1 d . . . . .
H331 H 0.624901 -0.076708 0.903862 0.050 Uiso 1 1 calc R U . . .
C332 C 0.7003(3) -0.1245(7) 0.8859(2) 0.056(2) Uani 1 1 d . . . . .
H332 H 0.723567 -0.076614 0.898657 0.067 Uiso 1 1 calc R U . . .
C333 C 0.7257(3) -0.1962(6) 0.8640(2) 0.054(2) Uani 1 1 d . . . . .
H333 H 0.766477 -0.200238 0.862172 0.065 Uiso 1 1 calc R U . . .
C334 C 0.6895(3) -0.2606(5) 0.8454(2) 0.0473(19) Uani 1 1 d . . . . .
H334 H 0.705130 -0.309420 0.829953 0.057 Uiso 1 1 calc R U . . .
C335 C 0.6303(3) -0.2545(5) 0.84920(18) 0.0345(15) Uani 1 1 d . . . . .
H335 H 0.605798 -0.299268 0.835964 0.041 Uiso 1 1 calc R U . . .
C341 C 0.5392(3) -0.0694(5) 0.80938(15) 0.0320(14) Uani 1 1 d . . . . .
H341 H 0.555652 -0.017503 0.823950 0.038 Uiso 1 1 calc R U . . .
C342 C 0.5429(3) -0.0586(6) 0.77438(17) 0.0438(18) Uani 1 1 d . . . . .
H342 H 0.561331 0.000233 0.764935 0.053 Uiso 1 1 calc R U . . .
C343 C 0.5195(3) -0.1349(6) 0.75298(16) 0.0428(17) Uani 1 1 d . . . . .
H343 H 0.523073 -0.130946 0.728755 0.051 Uiso 1 1 calc R U . . .
C344 C 0.4912(3) -0.2152(5) 0.76753(15) 0.0344(15) Uani 1 1 d . . . . .
H344 H 0.473071 -0.266744 0.753520 0.041 Uiso 1 1 calc R U . . .
C345 C 0.4893(3) -0.2211(5) 0.80271(15) 0.0283(14) Uani 1 1 d . . . . .
H345 H 0.469957 -0.278205 0.812612 0.034 Uiso 1 1 calc R U . . .
C411 C 0.6982(3) -0.0201(6) 1.21285(19) 0.0454(18) Uani 1 1 d . . . . .
H411 H 0.728134 -0.026637 1.196749 0.055 Uiso 1 1 calc R U . . .
C412 C 0.6529(3) -0.0854(6) 1.2099(2) 0.054(2) Uani 1 1 d . . . . .
H412 H 0.650540 -0.135166 1.191912 0.065 Uiso 1 1 calc R U . . .
C413 C 0.6092(4) -0.0779(8) 1.2342(3) 0.074(3) Uani 1 1 d . . . . .
H413 H 0.576060 -0.121521 1.233461 0.089 Uiso 1 1 calc R U . . .
C414 C 0.6175(3) -0.0021(7) 1.25970(19) 0.051(2) Uani 1 1 d . . . . .
H414 H 0.589941 0.006180 1.277102 0.062 Uiso 1 1 calc R U . . .
C415 C 0.6642(3) 0.0583(6) 1.25948(17) 0.0416(17) Uani 1 1 d . . . . .
H415 H 0.668645 0.108746 1.277157 0.050 Uiso 1 1 calc R U . . .
C421 C 0.8761(3) 0.0189(5) 1.24245(16) 0.0318(15) Uani 1 1 d . . . . .
H421 H 0.888226 0.054774 1.222586 0.038 Uiso 1 1 calc R U . . .
C422 C 0.9110(3) -0.0565(5) 1.25610(19) 0.0433(17) Uani 1 1 d . . . . .
H422 H 0.946171 -0.073215 1.245328 0.052 Uiso 1 1 calc R U . . .
C423 C 0.8963(3) -0.1074(5) 1.28464(18) 0.0452(18) Uani 1 1 d . . . . .
H423 H 0.920851 -0.158808 1.294651 0.054 Uiso 1 1 calc R U . . .
C424 C 0.8452(3) -0.0828(5) 1.29860(18) 0.0398(16) Uani 1 1 d . . . . .
H424 H 0.833449 -0.119167 1.318431 0.048 Uiso 1 1 calc R U . . .
C425 C 0.8104(3) -0.0080(5) 1.28516(17) 0.0362(16) Uani 1 1 d . . . . .
H425 H 0.775358 0.007963 1.296175 0.043 Uiso 1 1 calc R U . . .
C431 C 0.7459(3) 0.3052(6) 1.18053(18) 0.0472(19) Uani 1 1 d . . . . .
H431 H 0.781943 0.282884 1.172058 0.057 Uiso 1 1 calc R U . . .
C432 C 0.7183(3) 0.3838(6) 1.1637(2) 0.053(2) Uani 1 1 d . . . . .
H432 H 0.735582 0.414686 1.144339 0.064 Uiso 1 1 calc R U . . .
C433 C 0.6670(3) 0.4185(6) 1.17389(19) 0.0496(19) Uani 1 1 d . . . . .
H433 H 0.646867 0.472964 1.162233 0.060 Uiso 1 1 calc R U . . .
C434 C 0.6444(3) 0.3692(6) 1.2032(2) 0.054(2) Uani 1 1 d . . . . .
H434 H 0.608365 0.390665 1.211872 0.064 Uiso 1 1 calc R U . . .
C435 C 0.6744(3) 0.2914(5) 1.2187(2) 0.0465(18) Uani 1 1 d . . . . .
H435 H 0.658417 0.258729 1.238100 0.056 Uiso 1 1 calc R U . . .
C1D C 0.7012(4) 0.4093(7) 1.3137(2) 0.070(2) Uani 1 1 d . . . . .
H1D1 H 0.694476 0.471200 1.327627 0.105 Uiso 1 1 calc R U . . .
H1D2 H 0.690907 0.423973 1.289589 0.105 Uiso 1 1 calc R U . . .
H1D3 H 0.677278 0.352266 1.321907 0.105 Uiso 1 1 calc R U . . .
C2D C 0.7813(3) 0.2965(6) 1.29961(19) 0.0491(19) Uani 1 1 d . . . . .
H2D H 0.821825 0.284290 1.299608 0.059 Uiso 1 1 calc R U . . .
C3D C 0.8065(5) 0.4468(8) 1.3326(2) 0.089(3) Uani 1 1 d . . . . .
H3D1 H 0.787319 0.504120 1.344268 0.133 Uiso 1 1 calc R U . . .
H3D2 H 0.829981 0.407398 1.349454 0.133 Uiso 1 1 calc R U . . .
H3D3 H 0.831491 0.474572 1.314923 0.133 Uiso 1 1 calc R U . . .
C4D C 0.8143(5) 0.6638(9) 0.2591(3) 0.113(4) Uani 1 1 d . . . . .
H4D1 H 0.798286 0.733725 0.261355 0.169 Uiso 1 1 calc R U . . .
H4D2 H 0.827929 0.639090 0.281771 0.169 Uiso 1 1 calc R U . . .
H4D3 H 0.846722 0.665420 0.243488 0.169 Uiso 1 1 calc R U . . .
C5D C 0.7126(5) 0.6434(11) 0.2420(4) 0.130(5) Uani 1 1 d . . . . .
H5D1 H 0.713660 0.717426 0.247408 0.194 Uiso 1 1 calc R U . . .
H5D2 H 0.698600 0.633794 0.218129 0.194 Uiso 1 1 calc R U . . .
H5D3 H 0.686438 0.608012 0.257496 0.194 Uiso 1 1 calc R U . . .
C6D C 0.7777(6) 0.4974(8) 0.2397(3) 0.099(4) Uani 1 1 d . . . . .
H6D H 0.744261 0.459278 0.232573 0.119 Uiso 1 1 calc R U . . .
N11 N 0.71663(19) 0.1226(4) 1.02357(12) 0.0240(11) Uani 1 1 d . . . . .
N12 N 0.80901(18) 0.1577(4) 0.97995(11) 0.0230(11) Uani 1 1 d . . . . .
N13 N 0.78663(18) 0.3838(4) 0.98086(12) 0.0232(11) Uani 1 1 d . . . . .
N14 N 0.69243(18) 0.3503(4) 1.02442(12) 0.0233(10) Uani 1 1 d . . . . .
N21 N 0.99222(18) 0.6591(3) 1.17594(11) 0.0179(10) Uani 1 1 d . . . . .
N22 N 1.07192(19) 0.6802(4) 1.12154(11) 0.0221(10) Uani 1 1 d . . . . .
N23 N 0.97575(19) 0.7219(4) 1.07417(11) 0.0212(10) Uani 1 1 d . . . . .
N24 N 0.8976(2) 0.6942(4) 1.12981(13) 0.0255(11) Uani 1 1 d . . . . .
N31 N 0.43199(19) -0.1637(4) 0.87764(11) 0.0230(10) Uani 1 1 d . . . . .
N32 N 0.52602(19) -0.2134(3) 0.92579(11) 0.0201(10) Uani 1 1 d . . . . .
N33 N 0.60602(19) -0.1869(4) 0.87109(12) 0.0242(11) Uani 1 1 d . . . . .
N34 N 0.51321(19) -0.1503(4) 0.82358(11) 0.0212(10) Uani 1 1 d . . . . .
N41 N 0.7039(2) 0.0530(4) 1.23678(14) 0.0394(13) Uani 1 1 d . . . . .
N42 N 0.8242(2) 0.0452(4) 1.25627(13) 0.0332(12) Uani 1 1 d . . . . .
N43 N 0.7264(2) 0.2578(4) 1.20771(13) 0.0342(13) Uani 1 1 d . . . . .
N1D N 0.7634(3) 0.3797(5) 1.31683(17) 0.0562(17) Uani 1 1 d . . . . .
N2D N 0.7723(4) 0.5987(6) 0.2463(2) 0.077(2) Uani 1 1 d . . . . .
N3D N 0.7479(4) 0.7438(9) 0.9992(3) 0.120(4) Uiso 1 1 d . . . . .
O1A O 0.68834(17) 0.1252(3) 0.89514(10) 0.0308(10) Uani 1 1 d . . . . .
O2A O 0.70596(17) 0.4696(4) 0.83975(11) 0.0386(11) Uani 1 1 d . . . . .
O2B O 0.66152(17) 0.5500(3) 0.89556(11) 0.0332(10) Uani 1 1 d . . . . .
O3A O 0.50135(15) 0.6350(3) 0.86613(9) 0.0211(8) Uani 1 1 d . . . . .
O3B O 0.47964(16) 0.5275(3) 0.80800(10) 0.0263(9) Uani 1 1 d . . . . .
O4A O 0.38736(18) 0.2962(3) 0.82907(13) 0.0437(12) Uani 1 1 d . . . . .
O4B O 0.37202(17) 0.2963(3) 0.89670(13) 0.0414(12) Uani 1 1 d . . . . .
O5A O 0.46938(16) 0.0939(3) 0.93733(10) 0.0260(9) Uani 1 1 d . . . . .
O6A O 0.81933(17) 0.3878(3) 1.10985(10) 0.0292(9) Uani 1 1 d . . . . .
O7A O 0.83577(18) -0.0364(3) 1.11537(11) 0.0373(11) Uani 1 1 d . . . . .
O7B O 0.80553(17) 0.0621(4) 1.17243(12) 0.0454(13) Uani 1 1 d . . . . .
O8A O 0.99887(15) -0.1271(3) 1.13459(9) 0.0192(8) Uani 1 1 d . . . . .
O8B O 1.03295(16) -0.0199(3) 1.19124(10) 0.0253(9) Uani 1 1 d . . . . .
O9A O 1.12570(17) 0.2058(3) 1.16194(11) 0.0342(10) Uani 1 1 d . . . . .
O9B O 1.12951(17) 0.2007(3) 1.09376(11) 0.0334(10) Uani 1 1 d . . . . .
O10A O 1.03102(16) 0.4122(3) 1.05881(10) 0.0256(9) Uani 1 1 d . . . . .
O12 O 0.66945(15) 0.3366(3) 0.89172(10) 0.0258(9) Uani 1 1 d . . . . .
O15 O 0.58414(14) 0.1386(3) 0.92944(9) 0.0193(8) Uani 1 1 d . . . . .
O23 O 0.58701(15) 0.5152(3) 0.83840(10) 0.0233(9) Uani 1 1 d . . . . .
O34 O 0.44406(15) 0.4466(3) 0.86995(9) 0.0210(8) Uani 1 1 d . . . . .
O45 O 0.45732(15) 0.1672(3) 0.87033(9) 0.0211(8) Uani 1 1 d . . . . .
O67 O 0.83591(14) 0.1766(3) 1.11498(10) 0.0222(8) Uani 1 1 d . . . . .
O78 O 0.92057(15) -0.0003(3) 1.16668(9) 0.0190(8) Uani 1 1 d . . . . .
O89 O 1.05972(14) 0.0569(3) 1.12650(9) 0.0180(8) Uani 1 1 d . . . . .
O610 O 0.91819(14) 0.3673(3) 1.07141(9) 0.0177(8) Uani 1 1 d . . . . .
O910 O 1.05122(15) 0.3371(3) 1.12471(9) 0.0190(8) Uani 1 1 d . . . . .
O1C O 0.68806(15) 0.2287(3) 0.95385(9) 0.0221(8) Uani 1 1 d . . . . .
O5C O 0.52595(15) -0.0005(3) 0.88661(10) 0.0220(8) Uani 1 1 d . . . . .
O6C O 0.81131(15) 0.2783(3) 1.05167(10) 0.0237(9) Uani 1 1 d . . . . .
O10C O 0.98149(15) 0.5075(3) 1.11209(10) 0.0213(8) Uani 1 1 d . . . . .
O1S O 0.58950(15) 0.3382(3) 0.94101(9) 0.0208(8) Uani 1 1 d . . . . .
O2S O 0.61669(16) 0.3208(3) 0.82923(9) 0.0246(9) Uani 1 1 d . . . . .
O6S O 0.90821(14) 0.1652(3) 1.06146(9) 0.0178(8) Uani 1 1 d . . . . .
O7S O 0.89713(16) 0.1980(3) 1.17533(9) 0.0221(8) Uani 1 1 d . . . . .
O15S O 0.57459(15) 0.2065(3) 0.86997(9) 0.0207(8) Uani 1 1 d . . . . .
O23S O 0.55722(15) 0.4389(3) 0.89301(9) 0.0212(8) Uani 1 1 d . . . . .
O34S O 0.51329(15) 0.3290(3) 0.83783(9) 0.0201(8) Uani 1 1 d . . . . .
O45S O 0.49722(14) 0.2994(3) 0.91352(9) 0.0174(8) Uani 1 1 d . . . . .
O61S O 0.93455(15) 0.3037(3) 1.13098(9) 0.0184(8) Uani 1 1 d . . . . .
O78S O 0.94374(14) 0.0689(3) 1.10957(9) 0.0178(8) Uani 1 1 d . . . . .
O89S O 0.99743(14) 0.1815(3) 1.16194(9) 0.0175(8) Uani 1 1 d . . . . .
O91S O 1.00351(14) 0.2035(3) 1.08500(9) 0.0164(8) Uani 1 1 d . . . . .
O1S1 O 0.55463(19) 0.1811(3) 0.80883(10) 0.0333(10) Uani 1 1 d . . . . .
O1S2 O 0.50995(16) 0.4548(3) 0.94755(10) 0.0263(9) Uani 1 1 d . . . . .
O1S3 O 0.98600(16) 0.0435(3) 1.05389(9) 0.0226(8) Uani 1 1 d . . . . .
O1S4 O 0.96441(17) 0.3357(3) 1.19072(10) 0.0305(10) Uani 1 1 d . . . . .
O1D O 0.7508(2) 0.2358(4) 1.28413(12) 0.0499(13) Uani 1 1 d . . . . .
O2D O 0.8259(3) 0.4506(5) 0.24264(18) 0.0847(19) Uani 1 1 d . . . . .
O1W O 0.84188(19) 0.2477(4) 1.23280(12) 0.0445(11) Uani 1 1 d D . . . .
C7DA C 0.7155(13) 0.770(3) 0.9638(8) 0.117(9) Uiso 0.480(7) 1 d . . P B 1
C8DA C 0.8057(13) 0.790(2) 0.9987(8) 0.106(9) Uiso 0.480(7) 1 d . . P B 1
C9DA C 0.7689(19) 0.825(4) 0.9844(11) 0.152(14) Uiso 0.480(7) 1 d . . P B 1
O3DA O 0.7216(10) 0.8701(19) 0.9681(6) 0.137(8) Uiso 0.480(7) 1 d . . P B 1
C7DB C 0.6848(18) 0.688(3) 1.0019(11) 0.176(16) Uiso 0.520(7) 1 d . . P B 2
C8DB C 0.8008(16) 0.716(3) 1.0328(10) 0.165(14) Uiso 0.520(7) 1 d . . P B 2
C9DB C 0.725(2) 0.668(3) 1.0168(11) 0.172(15) Uiso 0.520(7) 1 d . . P B 2
O3DB O 0.7769(10) 0.6281(18) 1.0351(6) 0.143(7) Uiso 0.520(7) 1 d . . P B 2
H1WA H 0.839(5) 0.283(8) 1.2531(16) 0.214 Uiso 1 1 d D U . . .
H1WB H 0.828(4) 0.296(6) 1.218(3) 0.214 Uiso 1 1 d D U . . .

loop_
_atom_site_aniso_label
_atom_site_aniso_U_11
_atom_site_aniso_U_22
_atom_site_aniso_U_33
_atom_site_aniso_U_23
_atom_site_aniso_U_13
_atom_site_aniso_U_12
Mo1 0.0117(2) 0.0153(2) 0.0201(2) 0.00142(17) -0.00048(16) 0.00225(16)
Mo2 0.0140(2) 0.0222(3) 0.0277(3) 0.00797(19) 0.00354(18) 0.00077(17)
Mo3 0.0165(2) 0.0125(2) 0.0176(2) -0.00032(17) -0.00223(17) 0.00369(16)
Mo4 0.0150(2) 0.0160(3) 0.0364(3) -0.0020(2) -0.00751(19) 0.00028(17)
Mo5 0.0148(2) 0.0125(2) 0.0191(2) -0.00050(17) 0.00024(16) -0.00110(16)
Mo6 0.0122(2) 0.0156(2) 0.0189(2) 0.00268(17) -0.00041(17) 0.00063(16)
Mo7 0.0142(2) 0.0213(3) 0.0303(3) 0.01082(19) 0.00338(18) 0.00040(17)
Mo8 0.0150(2) 0.0124(2) 0.0167(2) -0.00046(16) -0.00035(16) 0.00286(16)
Mo9 0.0124(2) 0.0159(3) 0.0270(3) -0.00301(18) -0.00118(17) 0.00003(16)
Mo10 0.0144(2) 0.0127(2) 0.0166(2) -0.00076(16) 0.00152(16) -0.00168(16)
Cu1 0.0128(4) 0.0214(5) 0.0263(5) 0.0017(4) 0.0025(3) 0.0002(4)
Cu2 0.0177(4) 0.0203(5) 0.0169(4) 0.0010(3) -0.0002(3) 0.0016(3)
Cu3 0.0179(4) 0.0210(5) 0.0172(4) 0.0010(3) 0.0007(3) 0.0018(3)
Cu4 0.0167(5) 0.0214(6) 0.0243(5) 0.0026(4) 0.0006(4) 0.0035(4)
Cu4A 0.065(6) 0.073(7) 0.048(5) -0.007(5) -0.002(4) -0.030(5)
S1 0.0257(7) 0.0145(7) 0.0142(6) 0.0007(5) 0.0013(5) 0.0076(5)
S2 0.0133(6) 0.0133(7) 0.0150(6) -0.0009(5) 0.0016(5) 0.0006(5)
S3 0.0139(6) 0.0120(7) 0.0140(6) -0.0015(5) 0.0013(5) -0.0005(5)
S4 0.0199(6) 0.0153(7) 0.0129(6) 0.0000(5) 0.0015(5) 0.0064(5)
C111 0.021(3) 0.041(4) 0.044(4) 0.002(3) 0.005(3) -0.004(3)
C112 0.036(4) 0.052(5) 0.051(5) 0.011(4) 0.004(3) -0.017(3)
C113 0.061(5) 0.038(4) 0.049(4) 0.012(3) -0.001(4) -0.024(4)
C114 0.050(4) 0.041(4) 0.044(4) 0.005(3) -0.012(3) -0.010(3)
C115 0.036(3) 0.032(4) 0.027(3) 0.006(3) -0.001(3) -0.009(3)
C121 0.021(3) 0.027(3) 0.040(4) -0.005(3) -0.004(2) 0.000(3)
C122 0.032(4) 0.026(4) 0.054(4) -0.010(3) -0.007(3) -0.001(3)
C123 0.029(3) 0.037(4) 0.039(4) -0.003(3) 0.005(3) 0.008(3)
C124 0.015(3) 0.043(4) 0.032(3) -0.007(3) 0.004(2) 0.007(3)
C125 0.025(3) 0.034(4) 0.028(3) -0.005(3) 0.000(2) 0.001(3)
C131 0.021(3) 0.043(4) 0.031(3) 0.002(3) 0.002(2) -0.003(3)
C132 0.033(4) 0.047(5) 0.040(4) 0.011(3) 0.000(3) -0.013(3)
C133 0.052(4) 0.045(5) 0.047(4) 0.016(4) -0.001(3) -0.014(4)
C134 0.044(4) 0.047(5) 0.049(4) 0.013(4) -0.010(3) -0.013(3)
C135 0.036(3) 0.034(4) 0.029(3) 0.003(3) -0.002(3) -0.010(3)
C141 0.016(3) 0.031(4) 0.057(4) -0.003(3) -0.003(3) 0.001(3)
C142 0.033(4) 0.045(5) 0.060(5) -0.025(4) -0.007(3) 0.006(3)
C143 0.024(3) 0.037(4) 0.049(4) -0.012(3) 0.004(3) 0.007(3)
C144 0.020(3) 0.049(4) 0.034(3) -0.008(3) 0.005(2) 0.008(3)
C145 0.022(3) 0.039(4) 0.027(3) -0.006(3) 0.001(2) 0.001(3)
C211 0.029(3) 0.016(3) 0.025(3) 0.003(2) -0.004(2) 0.001(2)
C212 0.037(3) 0.024(3) 0.025(3) -0.004(3) -0.007(3) 0.004(3)
C213 0.053(4) 0.034(4) 0.021(3) 0.002(3) 0.002(3) 0.005(3)
C214 0.046(4) 0.031(4) 0.031(4) 0.002(3) 0.002(3) -0.003(3)
C215 0.032(3) 0.021(3) 0.027(3) 0.002(3) 0.007(2) 0.002(3)
C221 0.033(3) 0.032(4) 0.031(3) 0.004(3) 0.007(3) 0.004(3)
C222 0.027(4) 0.059(5) 0.056(5) 0.011(4) 0.017(3) -0.003(3)
C223 0.020(3) 0.075(6) 0.057(5) 0.022(4) 0.010(3) 0.007(3)
C224 0.028(4) 0.066(5) 0.054(5) 0.018(4) 0.003(3) 0.012(4)
C225 0.027(3) 0.033(4) 0.032(3) 0.001(3) 0.001(3) 0.003(3)
C231 0.033(3) 0.028(3) 0.019(3) -0.003(2) 0.002(2) 0.001(3)
C232 0.043(4) 0.033(4) 0.023(3) -0.007(3) 0.003(3) -0.010(3)
C233 0.044(4) 0.039(4) 0.018(3) 0.008(3) -0.006(3) -0.014(3)
C234 0.044(4) 0.025(4) 0.029(3) 0.011(3) -0.014(3) -0.004(3)
C235 0.028(3) 0.021(3) 0.030(3) -0.003(3) -0.006(2) 0.003(2)
C241 0.035(4) 0.043(5) 0.065(5) -0.012(4) -0.011(3) 0.001(3)
C242 0.033(4) 0.056(6) 0.120(8) -0.016(5) -0.015(5) 0.004(4)
C243 0.030(4) 0.042(5) 0.123(8) 0.004(5) 0.015(4) 0.000(3)
C244 0.035(4) 0.035(4) 0.081(6) 0.010(4) 0.017(4) 0.002(3)
C245 0.033(4) 0.025(4) 0.050(4) 0.004(3) 0.013(3) 0.003(3)
C311 0.031(3) 0.035(4) 0.033(3) -0.001(3) 0.000(3) 0.005(3)
C312 0.028(4) 0.057(5) 0.053(4) 0.002(4) -0.008(3) 0.016(3)
C313 0.019(3) 0.094(7) 0.052(5) -0.004(5) 0.003(3) 0.000(4)
C314 0.032(4) 0.065(6) 0.049(4) 0.001(4) 0.017(3) -0.008(4)
C315 0.033(4) 0.037(4) 0.036(4) 0.004(3) 0.005(3) -0.002(3)
C321 0.033(3) 0.026(3) 0.017(3) -0.004(2) 0.001(2) 0.003(3)
C322 0.040(4) 0.038(4) 0.022(3) -0.009(3) 0.003(3) -0.003(3)
C323 0.044(4) 0.035(4) 0.021(3) 0.007(3) 0.000(3) -0.011(3)
C324 0.048(4) 0.022(3) 0.031(4) 0.009(3) -0.011(3) -0.006(3)
C325 0.031(3) 0.019(3) 0.030(3) -0.004(2) -0.006(3) 0.004(2)
C331 0.037(4) 0.042(4) 0.045(4) -0.014(3) -0.008(3) 0.002(3)
C332 0.029(4) 0.061(6) 0.078(6) -0.015(5) -0.009(4) 0.002(4)
C333 0.026(4) 0.050(5) 0.087(6) 0.013(4) 0.003(4) -0.004(3)
C334 0.037(4) 0.026(4) 0.080(6) 0.002(4) 0.021(4) 0.008(3)
C335 0.033(3) 0.020(3) 0.052(4) -0.001(3) 0.015(3) 0.000(3)
C341 0.046(4) 0.023(3) 0.027(3) 0.001(3) 0.006(3) -0.006(3)
C342 0.062(5) 0.037(4) 0.033(4) 0.006(3) 0.008(3) -0.015(3)
C343 0.072(5) 0.039(4) 0.018(3) 0.007(3) 0.002(3) -0.002(4)
C344 0.047(4) 0.035(4) 0.020(3) -0.001(3) -0.006(3) 0.004(3)
C345 0.038(3) 0.020(3) 0.026(3) 0.006(3) -0.007(3) 0.000(3)
C411 0.053(4) 0.039(4) 0.044(4) -0.015(3) 0.007(3) -0.015(3)
C412 0.063(5) 0.050(5) 0.050(5) -0.020(4) 0.016(4) -0.029(4)
C413 0.055(5) 0.075(7) 0.092(7) 0.029(6) 0.003(5) -0.030(5)
C414 0.046(4) 0.072(6) 0.037(4) -0.005(4) 0.014(3) 0.008(4)
C415 0.040(4) 0.050(5) 0.035(4) 0.002(3) 0.001(3) -0.003(3)
C421 0.030(3) 0.039(4) 0.027(3) 0.009(3) 0.005(3) -0.003(3)
C422 0.033(4) 0.040(4) 0.057(5) -0.002(4) 0.005(3) 0.010(3)
C423 0.046(4) 0.035(4) 0.054(5) 0.008(3) -0.008(3) 0.012(3)
C424 0.049(4) 0.029(4) 0.041(4) 0.009(3) 0.005(3) 0.012(3)
C425 0.031(3) 0.044(4) 0.034(4) 0.005(3) 0.011(3) 0.005(3)
C431 0.033(4) 0.067(5) 0.041(4) 0.005(4) 0.000(3) 0.013(3)
C432 0.047(4) 0.050(5) 0.063(5) 0.006(4) 0.014(4) 0.009(4)
C433 0.052(4) 0.048(5) 0.048(4) 0.003(4) -0.009(4) 0.015(4)
C434 0.027(3) 0.061(5) 0.073(5) -0.003(4) -0.004(3) 0.017(3)
C435 0.029(4) 0.034(4) 0.077(5) 0.004(4) 0.001(3) 0.005(3)
C1D 0.077(6) 0.069(6) 0.066(6) -0.005(5) 0.021(4) 0.005(5)
C2D 0.051(4) 0.054(5) 0.041(4) -0.003(4) -0.006(3) 0.007(4)
C3D 0.126(9) 0.072(7) 0.066(6) -0.024(5) -0.019(6) -0.030(6)
C4D 0.129(10) 0.079(9) 0.129(11) -0.013(7) -0.012(8) -0.032(8)
C5D 0.104(9) 0.100(11) 0.183(15) -0.036(10) -0.031(9) 0.027(8)
C6D 0.115(9) 0.063(8) 0.117(9) -0.006(6) -0.045(7) 0.029(7)
N11 0.020(2) 0.025(3) 0.027(3) 0.001(2) 0.0046(19) -0.007(2)
N12 0.013(2) 0.031(3) 0.024(3) 0.010(2) 0.0010(18) 0.001(2)
N13 0.018(2) 0.023(3) 0.029(3) -0.003(2) 0.0057(19) -0.0060(19)
N14 0.017(2) 0.024(3) 0.029(3) 0.008(2) 0.0029(19) 0.003(2)
N21 0.021(2) 0.015(2) 0.018(2) 0.0021(19) -0.0004(18) -0.0002(18)
N22 0.025(2) 0.026(3) 0.016(2) 0.002(2) 0.0009(18) 0.000(2)
N23 0.027(2) 0.019(3) 0.018(2) 0.0007(19) -0.0019(19) -0.004(2)
N24 0.022(2) 0.021(3) 0.033(3) 0.006(2) 0.000(2) -0.001(2)
N31 0.026(2) 0.024(3) 0.018(2) -0.002(2) 0.0010(19) -0.001(2)
N32 0.023(2) 0.017(3) 0.020(2) 0.0018(19) 0.0006(19) -0.0039(19)
N33 0.022(2) 0.022(3) 0.029(3) 0.007(2) 0.002(2) -0.002(2)
N34 0.024(2) 0.022(3) 0.017(2) -0.001(2) -0.0015(18) 0.004(2)
N41 0.043(3) 0.039(3) 0.036(3) 0.003(3) -0.001(3) 0.007(3)
N42 0.032(3) 0.030(3) 0.036(3) -0.002(2) -0.009(2) -0.002(2)
N43 0.031(3) 0.037(3) 0.036(3) -0.010(3) 0.008(2) -0.005(2)
N1D 0.055(4) 0.056(5) 0.058(4) -0.009(3) 0.013(3) 0.002(3)
N2D 0.105(6) 0.044(5) 0.080(5) -0.003(4) -0.007(4) 0.004(5)
O1A 0.029(2) 0.027(2) 0.036(2) -0.0026(18) 0.0036(17) 0.0129(18)
O2A 0.027(2) 0.042(3) 0.048(3) 0.016(2) 0.0083(19) 0.0069(19)
O2B 0.028(2) 0.027(2) 0.043(3) -0.0004(19) -0.0095(18) -0.0062(18)
O3A 0.0247(19) 0.014(2) 0.024(2) -0.0042(16) 0.0013(15) 0.0037(16)
O3B 0.029(2) 0.023(2) 0.027(2) -0.0014(17) -0.0069(16) 0.0086(17)
O4A 0.037(3) 0.029(3) 0.062(3) -0.008(2) -0.029(2) 0.0000(19)
O4B 0.019(2) 0.024(3) 0.081(4) 0.001(2) 0.006(2) -0.0028(17)
O5A 0.023(2) 0.022(2) 0.033(2) -0.0008(18) 0.0075(16) -0.0044(16)
O6A 0.031(2) 0.025(2) 0.031(2) -0.0009(18) 0.0055(17) 0.0094(18)
O7A 0.034(2) 0.026(2) 0.050(3) 0.012(2) -0.015(2) -0.0087(19)
O7B 0.023(2) 0.058(3) 0.056(3) 0.033(2) 0.016(2) 0.009(2)
O8A 0.0207(19) 0.016(2) 0.0214(19) -0.0049(15) 0.0035(15) 0.0002(15)
O8B 0.027(2) 0.023(2) 0.025(2) -0.0016(17) -0.0064(16) 0.0086(17)
O9A 0.027(2) 0.025(2) 0.050(3) -0.005(2) -0.0118(19) 0.0009(17)
O9B 0.021(2) 0.030(2) 0.050(3) -0.003(2) 0.0099(18) -0.0040(17)
O10A 0.024(2) 0.027(2) 0.026(2) 0.0010(17) 0.0096(16) -0.0076(17)
O12 0.0158(19) 0.027(2) 0.034(2) 0.0132(18) 0.0029(16) 0.0013(16)
O15 0.0175(18) 0.016(2) 0.024(2) 0.0021(16) -0.0014(15) -0.0031(15)
O23 0.0189(19) 0.022(2) 0.030(2) 0.0041(17) 0.0063(15) 0.0026(16)
O34 0.0186(19) 0.016(2) 0.028(2) -0.0032(16) -0.0008(15) 0.0049(15)
O45 0.0246(19) 0.011(2) 0.028(2) -0.0032(16) -0.0029(15) -0.0003(15)
O67 0.0153(18) 0.021(2) 0.031(2) 0.0113(17) 0.0014(15) 0.0022(15)
O78 0.0188(18) 0.018(2) 0.0206(19) 0.0059(15) 0.0017(14) 0.0033(15)
O89 0.0143(18) 0.015(2) 0.025(2) -0.0037(15) -0.0006(14) 0.0041(14)
O610 0.0164(18) 0.016(2) 0.0209(19) 0.0015(15) 0.0001(14) -0.0008(15)
O910 0.0223(19) 0.013(2) 0.0221(19) -0.0033(15) 0.0002(15) 0.0020(15)
O1C 0.0158(18) 0.022(2) 0.028(2) -0.0002(17) -0.0061(15) 0.0009(16)
O5C 0.024(2) 0.015(2) 0.027(2) -0.0059(16) -0.0005(16) -0.0015(15)
O6C 0.0168(19) 0.021(2) 0.033(2) 0.0046(17) -0.0056(16) -0.0029(16)
O10C 0.025(2) 0.014(2) 0.025(2) -0.0022(16) -0.0008(16) -0.0002(15)
O1S 0.0190(19) 0.020(2) 0.023(2) -0.0020(16) -0.0021(15) -0.0008(15)
O2S 0.027(2) 0.022(2) 0.026(2) 0.0085(17) 0.0097(16) 0.0070(16)
O6S 0.0195(18) 0.019(2) 0.0153(18) -0.0020(15) 0.0012(14) -0.0007(15)
O7S 0.026(2) 0.019(2) 0.022(2) 0.0057(16) 0.0086(15) 0.0071(16)
O15S 0.0212(19) 0.021(2) 0.020(2) 0.0001(16) -0.0006(15) 0.0042(15)
O23S 0.0176(18) 0.025(2) 0.021(2) -0.0009(16) 0.0007(15) -0.0017(15)
O34S 0.0191(19) 0.016(2) 0.025(2) -0.0005(16) -0.0003(15) 0.0073(15)
O45S 0.0109(17) 0.016(2) 0.025(2) 0.0007(15) 0.0025(14) -0.0018(14)
O61S 0.0177(18) 0.020(2) 0.0181(19) 0.0025(15) 0.0021(14) 0.0047(15)
O78S 0.0140(17) 0.020(2) 0.0196(19) 0.0005(15) 0.0005(14) -0.0006(15)
O89S 0.0153(18) 0.017(2) 0.0205(19) -0.0027(15) 0.0015(14) 0.0051(14)
O91S 0.0132(17) 0.018(2) 0.0185(19) 0.0012(15) 0.0057(14) -0.0025(14)
O1S1 0.059(3) 0.020(2) 0.020(2) -0.0039(17) 0.0019(19) 0.009(2)
O1S2 0.029(2) 0.027(2) 0.024(2) -0.0080(17) 0.0050(16) 0.0058(17)
O1S3 0.027(2) 0.020(2) 0.020(2) -0.0075(16) 0.0009(15) 0.0057(16)
O1S4 0.043(2) 0.027(2) 0.021(2) -0.0040(17) -0.0028(17) 0.0076(19)
O1D 0.054(3) 0.050(3) 0.045(3) -0.007(3) 0.010(2) -0.001(3)
O2D 0.086(4) 0.063(4) 0.105(5) -0.008(4) 0.013(4) -0.006(4)
O1W 0.040(3) 0.054(3) 0.040(3) 0.006(2) 0.001(2) -0.001(2)

loop_
_atom_type_symbol
_atom_type_description
_atom_type_scat_dispersion_real
_atom_type_scat_dispersion_imag
_atom_type_scat_source
C C 0.0137 0.0067 'International Tables Vol C Tables 4.2.6.8 and 6.1.1.4'
H H 0.0000 0.0000 'International Tables Vol C Tables 4.2.6.8 and 6.1.1.4'
N N 0.0241 0.0134 'International Tables Vol C Tables 4.2.6.8 and 6.1.1.4'
O O 0.0389 0.0241 'International Tables Vol C Tables 4.2.6.8 and 6.1.1.4'
S S 0.2925 0.4295 'International Tables Vol C Tables 4.2.6.8 and 6.1.1.4'
Cu Cu -2.7974 3.6876 'International Tables Vol C Tables 4.2.6.8 and 6.1.1.4'
Mo Mo -0.2130 2.1496 'International Tables Vol C Tables 4.2.6.8 and 6.1.1.4'

loop_
_geom_angle_atom_site_label_1
_geom_angle_atom_site_label_2
_geom_angle_atom_site_label_3
_geom_angle
_geom_angle_site_symmetry_1
_geom_angle_site_symmetry_3
_geom_angle_publ_flag
O1A Mo1 O1C 101.73(18) . . ?
O1A Mo1 O12 100.92(19) . . ?
O1C Mo1 O12 102.69(18) . . ?
O1A Mo1 O15 101.88(19) . . ?
O1C Mo1 O15 102.18(17) . . ?
O12 Mo1 O15 141.77(15) . . ?
O1A Mo1 O1S 175.27(16) . . ?
O1C Mo1 O1S 82.86(15) . . ?
O12 Mo1 O1S 78.98(15) . . ?
O15 Mo1 O1S 75.84(14) . . ?
O1A Mo1 O15S 89.51(16) . . ?
O1C Mo1 O15S 166.71(15) . . ?
O12 Mo1 O15S 81.79(14) . . ?
O15 Mo1 O15S 68.18(13) . . ?
O1S Mo1 O15S 85.79(12) . . ?
O2A Mo2 O2B 102.3(2) . . ?
O2A Mo2 O12 102.65(18) . . ?
O2B Mo2 O12 100.33(19) . . ?
O2A Mo2 O23 102.23(18) . . ?
O2B Mo2 O23 101.57(18) . . ?
O12 Mo2 O23 142.23(16) . . ?
O2A Mo2 O2S 87.64(18) . . ?
O2B Mo2 O2S 170.00(17) . . ?
O12 Mo2 O2S 77.90(15) . . ?
O23 Mo2 O2S 75.22(15) . . ?
O2A Mo2 O23S 169.54(17) . . ?
O2B Mo2 O23S 84.01(17) . . ?
O12 Mo2 O23S 84.13(14) . . ?
O23 Mo2 O23S 68.09(14) . . ?
O2S Mo2 O23S 86.01(12) . . ?
O3B Mo3 O3A 103.85(18) . . ?
O3B Mo3 O34 100.87(18) . . ?
O3A Mo3 O34 100.17(17) . . ?
O3B Mo3 O23 97.89(17) . . ?
O3A Mo3 O23 98.91(17) . . ?
O34 Mo3 O23 149.08(16) . . ?
O3B Mo3 O23S 157.53(16) . . ?
O3A Mo3 O23S 97.51(15) . . ?
O34 Mo3 O23S 81.89(14) . . ?
O23 Mo3 O23S 71.65(14) . . ?
O3B Mo3 O34S 88.05(16) . . ?
O3A Mo3 O34S 166.78(15) . . ?
O34 Mo3 O34S 71.49(14) . . ?
O23 Mo3 O34S 84.89(14) . . ?
O23S Mo3 O34S 71.54(13) . . ?
O4B Mo4 O4A 103.7(2) . . ?
O4B Mo4 O45 102.20(19) . . ?
O4A Mo4 O45 101.45(18) . . ?
O4B Mo4 O34 100.60(19) . . ?
O4A Mo4 O34 101.65(18) . . ?
O45 Mo4 O34 142.42(15) . . ?
O4B Mo4 O34S 165.43(18) . . ?
O4A Mo4 O34S 90.05(19) . . ?
O45 Mo4 O34S 79.30(14) . . ?
O34 Mo4 O34S 71.46(14) . . ?
O4B Mo4 O45S 89.83(18) . . ?
O4A Mo4 O45S 165.79(19) . . ?
O45 Mo4 O45S 71.02(13) . . ?
O34 Mo4 O45S 79.61(13) . . ?
O34S Mo4 O45S 76.86(12) . . ?
O5A Mo5 O5C 104.06(19) . . ?
O5A Mo5 O45 100.71(17) . . ?
O5C Mo5 O45 98.48(16) . . ?
O5A Mo5 O15 98.49(17) . . ?
O5C Mo5 O15 99.32(16) . . ?
O45 Mo5 O15 149.70(16) . . ?
O5A Mo5 O15S 159.42(17) . . ?
O5C Mo5 O15S 95.59(16) . . ?
O45 Mo5 O15S 82.06(14) . . ?
O15 Mo5 O15S 71.97(14) . . ?
O5A Mo5 O45S 88.38(16) . . ?
O5C Mo5 O45S 165.68(16) . . ?
O45 Mo5 O45S 71.83(13) . . ?
O15 Mo5 O45S 85.57(14) . . ?
O15S Mo5 O45S 72.99(13) . . ?
O6A Mo6 O6C 102.61(18) . . ?
O6A Mo6 O67 100.06(18) . . ?
O6C Mo6 O67 103.68(17) . . ?
O6A Mo6 O610 101.03(18) . . ?
O6C Mo6 O610 102.45(16) . . ?
O67 Mo6 O610 141.67(15) . . ?
O6A Mo6 O6S 175.24(16) . . ?
O6C Mo6 O6S 82.09(15) . . ?
O67 Mo6 O6S 79.36(15) . . ?
O610 Mo6 O6S 77.02(14) . . ?
O6A Mo6 O61S 88.75(16) . . ?
O6C Mo6 O61S 166.54(15) . . ?
O67 Mo6 O61S 81.03(14) . . ?
O610 Mo6 O61S 67.85(13) . . ?
O6S Mo6 O61S 86.49(12) . . ?
O7A Mo7 O7B 104.0(2) . . ?
O7A Mo7 O67 100.72(18) . . ?
O7B Mo7 O67 101.45(18) . . ?
O7A Mo7 O78 102.46(18) . . ?
O7B Mo7 O78 101.31(17) . . ?
O67 Mo7 O78 142.26(15) . . ?
O7A Mo7 O7S 173.18(18) . . ?
O7B Mo7 O7S 82.8(2) . . ?
O67 Mo7 O7S 78.19(15) . . ?
O78 Mo7 O7S 75.27(14) . . ?
O7A Mo7 O78S 87.06(18) . . ?
O7B Mo7 O78S 166.89(18) . . ?
O67 Mo7 O78S 83.01(14) . . ?
O78 Mo7 O78S 68.95(13) . . ?
O7S Mo7 O78S 86.12(12) . . ?
O8B Mo8 O8A 104.21(18) . . ?
O8B Mo8 O89 101.10(17) . . ?
O8A Mo8 O89 100.18(16) . . ?
O8B Mo8 O78 98.40(17) . . ?
O8A Mo8 O78 98.62(16) . . ?
O89 Mo8 O78 148.56(15) . . ?
O8B Mo8 O78S 158.74(16) . . ?
O8A Mo8 O78S 95.93(15) . . ?
O89 Mo8 O78S 81.63(13) . . ?
O78 Mo8 O78S 71.53(13) . . ?
O8B Mo8 O89S 88.84(16) . . ?
O8A Mo8 O89S 165.97(15) . . ?
O89 Mo8 O89S 71.77(13) . . ?
O78 Mo8 O89S 84.28(13) . . ?
O78S Mo8 O89S 71.85(12) . . ?
O9A Mo9 O9B 103.2(2) . . ?
O9A Mo9 O89 101.42(18) . . ?
O9B Mo9 O89 101.24(18) . . ?
O9A Mo9 O910 101.04(17) . . ?
O9B Mo9 O910 102.40(18) . . ?
O89 Mo9 O910 142.46(15) . . ?
O9A Mo9 O91S 166.42(17) . . ?
O9B Mo9 O91S 89.67(17) . . ?
O89 Mo9 O91S 79.89(13) . . ?
O910 Mo9 O91S 71.54(13) . . ?
O9A Mo9 O89S 90.34(17) . . ?
O9B Mo9 O89S 165.86(17) . . ?
O89 Mo9 O89S 71.63(13) . . ?
O910 Mo9 O89S 78.56(14) . . ?
O91S Mo9 O89S 77.18(12) . . ?
O10A Mo10 O10C 104.15(19) . . ?
O10A Mo10 O910 100.39(17) . . ?
O10C Mo10 O910 99.59(16) . . ?
O10A Mo10 O610 97.76(16) . . ?
O10C Mo10 O610 100.14(16) . . ?
O910 Mo10 O610 148.93(16) . . ?
O10A Mo10 O61S 159.95(17) . . ?
O10C Mo10 O61S 94.86(16) . . ?
O910 Mo10 O61S 82.37(14) . . ?
O610 Mo10 O61S 72.26(13) . . ?
O10A Mo10 O91S 89.94(16) . . ?
O10C Mo10 O91S 164.49(15) . . ?
O910 Mo10 O91S 71.03(13) . . ?
O610 Mo10 O91S 84.05(13) . . ?
O61S Mo10 O91S 72.04(12) . . ?
N14 Cu1 N12 179.70(18) . . ?
N14 Cu1 N13 87.51(19) . . ?
N12 Cu1 N13 92.79(19) . . ?
N14 Cu1 N11 93.57(19) . . ?
N12 Cu1 N11 86.13(19) . . ?
N13 Cu1 N11 178.74(16) . . ?
N14 Cu1 O1C 91.38(16) . . ?
N12 Cu1 O1C 88.56(15) . . ?
N13 Cu1 O1C 92.21(16) . . ?
N11 Cu1 O1C 88.41(16) . . ?
N14 Cu1 O6C 87.53(16) . . ?
N12 Cu1 O6C 92.52(15) . . ?
N13 Cu1 O6C 89.23(16) . . ?
N11 Cu1 O6C 90.18(16) . . ?
O1C Cu1 O6C 178.16(11) . . ?
N21 Cu2 N22 90.01(17) . . ?
N21 Cu2 N23 177.49(19) . . ?
N22 Cu2 N23 91.30(18) . . ?
N21 Cu2 N24 88.22(18) . . ?
N22 Cu2 N24 178.22(19) . . ?
N23 Cu2 N24 90.46(19) . . ?
N21 Cu2 O10C 91.67(16) . . ?
N22 Cu2 O10C 88.16(16) . . ?
N23 Cu2 O10C 90.51(16) . . ?
N24 Cu2 O10C 92.00(17) . . ?
N31 Cu3 N33 177.9(2) . . ?
N31 Cu3 N34 89.91(18) . . ?
N33 Cu3 N34 88.44(18) . . ?
N31 Cu3 N32 91.21(18) . . ?
N33 Cu3 N32 90.51(18) . . ?
N34 Cu3 N32 176.68(19) . . ?
N31 Cu3 O5C 88.08(16) . . ?
N33 Cu3 O5C 90.59(17) . . ?
N34 Cu3 O5C 91.33(17) . . ?
N32 Cu3 O5C 91.83(16) . . ?
N42 Cu4 O1W 89.1(2) . . ?
N42 Cu4 N43 171.5(2) . . ?
O1W Cu4 N43 88.4(2) . . ?
N42 Cu4 N41 90.3(2) . . ?
O1W Cu4 N41 177.8(2) . . ?
N43 Cu4 N41 91.9(2) . . ?
N42 Cu4 O1D 98.1(2) . . ?
O1W Cu4 O1D 87.35(19) . . ?
N43 Cu4 O1D 89.9(2) . . ?
N41 Cu4 O1D 94.8(2) . . ?
O1S1 S1 O2S 113.0(2) . . ?
O1S1 S1 O34S 110.8(2) . . ?
O2S S1 O34S 108.3(2) . . ?
O1S1 S1 O15S 110.9(2) . . ?
O2S S1 O15S 106.3(2) . . ?
O34S S1 O15S 107.2(2) . . ?
O1S2 S2 O1S 112.3(2) . . ?
O1S2 S2 O23S 111.3(2) . . ?
O1S S2 O23S 106.7(2) . . ?
O1S2 S2 O45S 110.7(2) . . ?
O1S S2 O45S 108.8(2) . . ?
O23S S2 O45S 106.9(2) . . ?
O1S3 S3 O6S 112.8(2) . . ?
O1S3 S3 O91S 110.9(2) . . ?
O6S S3 O91S 108.5(2) . . ?
O1S3 S3 O78S 110.9(2) . . ?
O6S S3 O78S 105.9(2) . . ?
O91S S3 O78S 107.5(2) . . ?
O1S4 S4 O7S 112.8(2) . . ?
O1S4 S4 O89S 111.0(2) . . ?
O7S S4 O89S 107.4(2) . . ?
O1S4 S4 O61S 111.7(2) . . ?
O7S S4 O61S 105.6(2) . . ?
O89S S4 O61S 108.1(2) . . ?
N11 C111 C112 121.4(6) . . ?
N11 C111 H111 119.3 . . ?
C112 C111 H111 119.3 . . ?
C113 C112 C111 119.2(6) . . ?
C113 C112 H112 120.4 . . ?
C111 C112 H112 120.4 . . ?
C114 C113 C112 118.6(7) . . ?
C114 C113 H113 120.7 . . ?
C112 C113 H113 120.7 . . ?
C115 C114 C113 119.5(7) . . ?
C115 C114 H114 120.3 . . ?
C113 C114 H114 120.3 . . ?
N11 C115 C114 123.2(6) . . ?
N11 C115 H115 118.4 . . ?
C114 C115 H115 118.4 . . ?
N12 C121 C122 122.3(5) . . ?
N12 C121 H121 118.9 . . ?
C122 C121 H121 118.9 . . ?
C121 C122 C123 119.6(6) . . ?
C121 C122 H122 120.2 . . ?
C123 C122 H122 120.2 . . ?
C124 C123 C122 118.7(6) . . ?
C124 C123 H123 120.6 . . ?
C122 C123 H123 120.6 . . ?
C125 C124 C123 118.2(5) . . ?
C125 C124 H124 120.9 . . ?
C123 C124 H124 120.9 . . ?
N12 C125 C124 124.6(6) . . ?
N12 C125 H125 117.7 . . ?
C124 C125 H125 117.7 . . ?
N13 C131 C132 121.8(6) . . ?
N13 C131 H131 119.1 . . ?
C132 C131 H131 119.1 . . ?
C133 C132 C131 119.8(6) . . ?
C133 C132 H132 120.1 . . ?
C131 C132 H132 120.1 . . ?
C132 C133 C134 118.3(7) . . ?
C132 C133 H133 120.8 . . ?
C134 C133 H133 120.8 . . ?
C135 C134 C133 119.4(7) . . ?
C135 C134 H134 120.3 . . ?
C133 C134 H134 120.3 . . ?
N13 C135 C134 123.4(6) . . ?
N13 C135 H135 118.3 . . ?
C134 C135 H135 118.3 . . ?
C142 C141 N14 121.9(5) . . ?
C142 C141 H141 119.0 . . ?
N14 C141 H141 119.0 . . ?
C143 C142 C141 119.8(6) . . ?
C143 C142 H142 120.1 . . ?
C141 C142 H142 120.1 . . ?
C142 C143 C144 119.2(6) . . ?
C142 C143 H143 120.4 . . ?
C144 C143 H143 120.4 . . ?
C143 C144 C145 118.1(5) . . ?
C143 C144 H144 120.9 . . ?
C145 C144 H144 120.9 . . ?
N14 C145 C144 124.3(6) . . ?
N14 C145 H145 117.8 . . ?
C144 C145 H145 117.8 . . ?
N21 C211 C212 122.9(5) . . ?
N21 C211 H211 118.5 . . ?
C212 C211 H211 118.5 . . ?
C213 C212 C211 118.8(6) . . ?
C213 C212 H212 120.6 . . ?
C211 C212 H212 120.6 . . ?
C212 C213 C214 119.9(6) . . ?
C212 C213 H213 120.0 . . ?
C214 C213 H213 120.0 . . ?
C215 C214 C213 117.6(6) . . ?
C215 C214 H214 121.2 . . ?
C213 C214 H214 121.2 . . ?
N21 C215 C214 122.6(6) . . ?
N21 C215 H215 118.7 . . ?
C214 C215 H215 118.7 . . ?
N22 C221 C222 122.8(6) . . ?
N22 C221 H221 118.6 . . ?
C222 C221 H221 118.6 . . ?
C223 C222 C221 118.6(7) . . ?
C223 C222 H222 120.7 . . ?
C221 C222 H222 120.7 . . ?
C222 C223 C224 120.1(6) . . ?
C222 C223 H223 119.9 . . ?
C224 C223 H223 119.9 . . ?
C223 C224 C225 117.9(7) . . ?
C223 C224 H224 121.1 . . ?
C225 C224 H224 121.1 . . ?
N22 C225 C224 122.9(6) . . ?
N22 C225 H225 118.5 . . ?
C224 C225 H225 118.5 . . ?
N23 C231 C232 122.3(6) . . ?
N23 C231 H231 118.8 . . ?
C232 C231 H231 118.8 . . ?
C233 C232 C231 119.7(6) . . ?
C233 C232 H232 120.1 . . ?
C231 C232 H232 120.1 . . ?
C232 C233 C234 118.7(6) . . ?
C232 C233 H233 120.6 . . ?
C234 C233 H233 120.6 . . ?
C235 C234 C233 119.0(6) . . ?
C235 C234 H234 120.5 . . ?
C233 C234 H234 120.5 . . ?
N23 C235 C234 122.6(6) . . ?
N23 C235 H235 118.7 . . ?
C234 C235 H235 118.7 . . ?
N24 C241 C242 124.6(8) . . ?
N24 C241 H241 117.7 . . ?
C242 C241 H241 117.7 . . ?
C241 C242 C243 117.8(8) . . ?
C241 C242 H242 121.1 . . ?
C243 C242 H242 121.1 . . ?
C244 C243 C242 118.8(7) . . ?
C244 C243 H243 120.6 . . ?
C242 C243 H243 120.6 . . ?
C245 C244 C243 119.2(8) . . ?
C245 C244 H244 120.4 . . ?
C243 C244 H244 120.4 . . ?
N24 C245 C244 122.6(7) . . ?
N24 C245 H245 118.7 . . ?
C244 C245 H245 118.7 . . ?
N31 C311 C312 123.0(6) . . ?
N31 C311 H311 118.5 . . ?
C312 C311 H311 118.5 . . ?
C313 C312 C311 117.7(7) . . ?
C313 C312 H312 121.1 . . ?
C311 C312 H312 121.1 . . ?
C314 C313 C312 119.8(6) . . ?
C314 C313 H313 120.1 . . ?
C312 C313 H313 120.1 . . ?
C313 C314 C315 119.0(7) . . ?
C313 C314 H314 120.5 . . ?
C315 C314 H314 120.5 . . ?
N31 C315 C314 122.5(7) . . ?
N31 C315 H315 118.7 . . ?
C314 C315 H315 118.7 . . ?
N32 C321 C322 122.4(6) . . ?
N32 C321 H321 118.8 . . ?
C322 C321 H321 118.8 . . ?
C323 C322 C321 119.9(6) . . ?
C323 C322 H322 120.1 . . ?
C321 C322 H322 120.1 . . ?
C322 C323 C324 118.2(6) . . ?
C322 C323 H323 120.9 . . ?
C324 C323 H323 120.9 . . ?
C325 C324 C323 119.1(6) . . ?
C325 C324 H324 120.4 . . ?
C323 C324 H324 120.4 . . ?
N32 C325 C324 122.8(6) . . ?
N32 C325 H325 118.6 . . ?
C324 C325 H325 118.6 . . ?
N33 C331 C332 124.5(7) . . ?
N33 C331 H331 117.7 . . ?
C332 C331 H331 117.7 . . ?
C331 C332 C333 118.7(7) . . ?
C331 C332 H332 120.7 . . ?
C333 C332 H332 120.7 . . ?
C334 C333 C332 117.7(7) . . ?
C334 C333 H333 121.2 . . ?
C332 C333 H333 121.2 . . ?
C333 C334 C335 119.9(7) . . ?
C333 C334 H334 120.1 . . ?
C335 C334 H334 120.1 . . ?
N33 C335 C334 122.3(6) . . ?
N33 C335 H335 118.9 . . ?
C334 C335 H335 118.9 . . ?
N34 C341 C342 122.2(6) . . ?
N34 C341 H341 118.9 . . ?
C342 C341 H341 118.9 . . ?
C341 C342 C343 119.1(6) . . ?
C341 C342 H342 120.4 . . ?
C343 C342 H342 120.4 . . ?
C344 C343 C342 118.4(6) . . ?
C344 C343 H343 120.8 . . ?
C342 C343 H343 120.8 . . ?
C343 C344 C345 119.2(6) . . ?
C343 C344 H344 120.4 . . ?
C345 C344 H344 120.4 . . ?
N34 C345 C344 123.0(6) . . ?
N34 C345 H345 118.5 . . ?
C344 C345 H345 118.5 . . ?
N41 C411 C412 124.4(7) . . ?
N41 C411 H411 117.8 . . ?
C412 C411 H411 117.8 . . ?
C411 C412 C413 118.1(7) . . ?
C411 C412 H412 121.0 . . ?
C413 C412 H412 121.0 . . ?
C414 C413 C412 115.9(7) . . ?
C414 C413 H413 122.1 . . ?
C412 C413 H413 122.1 . . ?
C415 C414 C413 120.0(7) . . ?
C415 C414 H414 120.0 . . ?
C413 C414 H414 120.0 . . ?
N41 C415 C414 124.3(7) . . ?
N41 C415 H415 117.8 . . ?
C414 C415 H415 117.8 . . ?
C422 C421 N42 122.6(6) . . ?
C422 C421 H421 118.7 . . ?
N42 C421 H421 118.7 . . ?
C423 C422 C421 120.7(6) . . ?
C423 C422 H422 119.7 . . ?
C421 C422 H422 119.7 . . ?
C422 C423 C424 117.6(6) . . ?
C422 C423 H423 121.2 . . ?
C424 C423 H423 121.2 . . ?
C423 C424 C425 121.9(7) . . ?
C423 C424 H424 119.0 . . ?
C425 C424 H424 119.0 . . ?
C424 C425 N42 121.8(6) . . ?
C424 C425 H425 119.1 . . ?
N42 C425 H425 119.1 . . ?
N43 C431 C432 124.7(7) . . ?
N43 C431 H431 117.6 . . ?
C432 C431 H431 117.6 . . ?
C433 C432 C431 121.0(8) . . ?
C433 C432 H432 119.5 . . ?
C431 C432 H432 119.5 . . ?
C432 C433 C434 116.0(7) . . ?
C432 C433 H433 122.0 . . ?
C434 C433 H433 122.0 . . ?
C435 C434 C433 119.7(7) . . ?
C435 C434 H434 120.1 . . ?
C433 C434 H434 120.1 . . ?
C434 C435 N43 123.0(7) . . ?
C434 C435 H435 118.5 . . ?
N43 C435 H435 118.5 . . ?
N1D C1D H1D1 109.5 . . ?
N1D C1D H1D2 109.5 . . ?
H1D1 C1D H1D2 109.5 . . ?
N1D C1D H1D3 109.5 . . ?
H1D1 C1D H1D3 109.5 . . ?
H1D2 C1D H1D3 109.5 . . ?
O1D C2D N1D 126.0(7) . . ?
O1D C2D H2D 117.0 . . ?
N1D C2D H2D 117.0 . . ?
N1D C3D H3D1 109.5 . . ?
N1D C3D H3D2 109.5 . . ?
H3D1 C3D H3D2 109.5 . . ?
N1D C3D H3D3 109.5 . . ?
H3D1 C3D H3D3 109.5 . . ?
H3D2 C3D H3D3 109.5 . . ?
N2D C4D H4D1 109.5 . . ?
N2D C4D H4D2 109.5 . . ?
H4D1 C4D H4D2 109.5 . . ?
N2D C4D H4D3 109.5 . . ?
H4D1 C4D H4D3 109.5 . . ?
H4D2 C4D H4D3 109.5 . . ?
N2D C5D H5D1 109.5 . . ?
N2D C5D H5D2 109.5 . . ?
H5D1 C5D H5D2 109.5 . . ?
N2D C5D H5D3 109.5 . . ?
H5D1 C5D H5D3 109.5 . . ?
H5D2 C5D H5D3 109.5 . . ?
O2D C6D N2D 122.3(11) . . ?
O2D C6D H6D 118.9 . . ?
N2D C6D H6D 118.9 . . ?
C115 N11 C111 117.9(5) . . ?
C115 N11 Cu1 120.4(4) . . ?
C111 N11 Cu1 121.5(4) . . ?
C125 N12 C121 116.7(5) . . ?
C125 N12 Cu1 124.3(4) . . ?
C121 N12 Cu1 118.9(4) . . ?
C135 N13 C131 117.3(5) . . ?
C135 N13 Cu1 120.8(4) . . ?
C131 N13 Cu1 121.9(4) . . ?
C145 N14 C141 116.6(5) . . ?
C145 N14 Cu1 124.0(4) . . ?
C141 N14 Cu1 119.3(4) . . ?
C215 N21 C211 118.1(5) . . ?
C215 N21 Cu2 121.0(4) . . ?
C211 N21 Cu2 120.0(4) . . ?
C225 N22 C221 117.7(5) . . ?
C225 N22 Cu2 121.0(4) . . ?
C221 N22 Cu2 121.3(4) . . ?
C235 N23 C231 117.5(5) . . ?
C235 N23 Cu2 122.2(4) . . ?
C231 N23 Cu2 120.3(4) . . ?
C241 N24 C245 117.0(6) . . ?
C241 N24 Cu2 122.2(5) . . ?
C245 N24 Cu2 120.7(4) . . ?
C311 N31 C315 117.9(5) . . ?
C311 N31 Cu3 120.7(4) . . ?
C315 N31 Cu3 121.4(4) . . ?
C321 N32 C325 117.6(5) . . ?
C321 N32 Cu3 120.2(4) . . ?
C325 N32 Cu3 122.2(4) . . ?
C331 N33 C335 116.9(5) . . ?
C331 N33 Cu3 121.9(4) . . ?
C335 N33 Cu3 121.1(4) . . ?
C345 N34 C341 118.0(5) . . ?
C345 N34 Cu3 119.7(4) . . ?
C341 N34 Cu3 121.8(4) . . ?
C415 N41 C411 117.3(6) . . ?
C415 N41 Cu4 123.4(5) . . ?
C411 N41 Cu4 119.3(5) . . ?
C425 N42 C421 115.3(5) . . ?
C425 N42 Cu4 122.5(4) . . ?
C421 N42 Cu4 122.2(4) . . ?
C431 N43 C435 115.6(6) . . ?
C431 N43 Cu4 123.5(4) . . ?
C435 N43 Cu4 120.5(5) . . ?
C2D N1D C3D 118.4(7) . . ?
C2D N1D C1D 118.6(7) . . ?
C3D N1D C1D 122.2(7) . . ?
C6D N2D C4D 127.0(10) . . ?
C6D N2D C5D 116.4(10) . . ?
C4D N2D C5D 116.4(10) . . ?
C9DA N3D C8DA 46(2) . . ?
C9DA N3D C7DA 67(2) . . ?
C8DA N3D C7DA 108.0(18) . . ?
C9DB N3D C7DB 43(2) . . ?
C9DB N3D C8DB 75(2) . . ?
C7DB N3D C8DB 117(2) . . ?
Mo1 O12 Mo2 151.2(2) . . ?
Mo1 O15 Mo5 127.11(19) . . ?
Mo3 O23 Mo2 126.4(2) . . ?
Mo3 O34 Mo4 126.94(19) . . ?
Mo5 O45 Mo4 126.68(19) . . ?
Mo6 O67 Mo7 152.0(2) . . ?
Mo7 O78 Mo8 125.76(19) . . ?
Mo8 O89 Mo9 127.39(18) . . ?
Mo6 O610 Mo10 127.22(19) . . ?
Mo10 O910 Mo9 126.82(18) . . ?
Mo1 O1C Cu1 173.0(2) . . ?
Mo5 O5C Cu3 161.0(2) . . ?
Mo6 O6C Cu1 178.5(2) . . ?
Mo10 O10C Cu2 164.1(2) . . ?
S2 O1S Mo1 126.0(2) . . ?
S1 O2S Mo2 124.3(2) . . ?
S3 O6S Mo6 124.79(19) . . ?
S4 O7S Mo7 124.0(2) . . ?
S1 O15S Mo5 131.0(2) . . ?
S1 O15S Mo1 135.4(2) . . ?
Mo5 O15S Mo1 92.41(13) . . ?
S2 O23S Mo3 131.9(2) . . ?
S2 O23S Mo2 133.8(2) . . ?
Mo3 O23S Mo2 93.70(13) . . ?
S1 O34S Mo4 129.1(2) . . ?
S1 O34S Mo3 131.7(2) . . ?
Mo4 O34S Mo3 89.93(12) . . ?
S2 O45S Mo5 131.47(19) . . ?
S2 O45S Mo4 128.5(2) . . ?
Mo5 O45S Mo4 90.26(12) . . ?
S4 O61S Mo10 129.8(2) . . ?
S4 O61S Mo6 136.8(2) . . ?
Mo10 O61S Mo6 92.44(12) . . ?
S3 O78S Mo8 130.06(19) . . ?
S3 O78S Mo7 135.7(2) . . ?
Mo8 O78S Mo7 93.65(12) . . ?
S4 O89S Mo8 132.8(2) . . ?
S4 O89S Mo9 127.6(2) . . ?
Mo8 O89S Mo9 89.07(11) . . ?
S3 O91S Mo9 127.9(2) . . ?
S3 O91S Mo10 132.5(2) . . ?
Mo9 O91S Mo10 90.37(12) . . ?
C2D O1D Cu4 126.0(5) . . ?
Cu4 O1W H1WA 100(6) . . ?
Cu4 O1W H1WB 101(6) . . ?
H1WA O1W H1WB 100(4) . . ?
O3DA C7DA N3D 93(2) . . ?
O3DA C7DA C9DA 55(2) . . ?
N3D C7DA C9DA 47.9(18) . . ?
C9DA C8DA N3D 59(3) . . ?
C8DA C9DA N3D 75(3) . . ?
C8DA C9DA O3DA 177(5) . . ?
N3D C9DA O3DA 104(3) . . ?
C8DA C9DA C7DA 129(4) . . ?
N3D C9DA C7DA 65(2) . . ?
O3DA C9DA C7DA 51(2) . . ?
C7DA O3DA C9DA 74(2) . . ?
C9DB C7DB N3D 53(3) . . ?
O3DB C8DB N3D 87(2) . . ?
O3DB C8DB C9DB 49(2) . . ?
N3D C8DB C9DB 40.8(16) . . ?
C7DB C9DB N3D 84(4) . . ?
C7DB C9DB O3DB 172(5) . . ?
N3D C9DB O3DB 101(3) . . ?
C7DB C9DB C8DB 146(5) . . ?
N3D C9DB C8DB 64(2) . . ?
O3DB C9DB C8DB 40.9(18) . . ?
C8DB O3DB C9DB 90(3) . . ?

loop_
_geom_bond_atom_site_label_1
_geom_bond_atom_site_label_2
_geom_bond_distance
_geom_bond_site_symmetry_2
_geom_bond_publ_flag
Mo1 O1A 1.700(4) . ?
Mo1 O1C 1.712(3) . ?
Mo1 O12 1.885(4) . ?
Mo1 O15 1.894(4) . ?
Mo1 O1S 2.330(4) . ?
Mo1 O15S 2.449(3) . ?
Mo2 O2A 1.689(4) . ?
Mo2 O2B 1.703(4) . ?
Mo2 O12 1.896(4) . ?
Mo2 O23 1.917(4) . ?
Mo2 O2S 2.353(4) . ?
Mo2 O23S 2.413(4) . ?
Mo3 O3B 1.697(4) . ?
Mo3 O3A 1.718(4) . ?
Mo3 O34 1.898(4) . ?
Mo3 O23 1.908(4) . ?
Mo3 O23S 2.264(4) . ?
Mo3 O34S 2.423(4) . ?
Mo4 O4B 1.688(5) . ?
Mo4 O4A 1.701(4) . ?
Mo4 O45 1.906(4) . ?
Mo4 O34 1.920(4) . ?
Mo4 O34S 2.410(4) . ?
Mo4 O45S 2.422(3) . ?
Mo5 O5A 1.698(4) . ?
Mo5 O5C 1.716(4) . ?
Mo5 O45 1.907(4) . ?
Mo5 O15 1.915(3) . ?
Mo5 O15S 2.273(4) . ?
Mo5 O45S 2.386(4) . ?
Mo6 O6A 1.710(4) . ?
Mo6 O6C 1.712(4) . ?
Mo6 O67 1.889(4) . ?
Mo6 O610 1.890(3) . ?
Mo6 O6S 2.326(4) . ?
Mo6 O61S 2.465(3) . ?
Mo7 O7A 1.679(4) . ?
Mo7 O7B 1.708(4) . ?
Mo7 O67 1.889(4) . ?
Mo7 O78 1.901(3) . ?
Mo7 O7S 2.379(4) . ?
Mo7 O78S 2.399(3) . ?
Mo8 O8B 1.704(4) . ?
Mo8 O8A 1.717(4) . ?
Mo8 O89 1.910(4) . ?
Mo8 O78 1.927(3) . ?
Mo8 O78S 2.270(3) . ?
Mo8 O89S 2.439(4) . ?
Mo9 O9A 1.693(4) . ?
Mo9 O9B 1.698(4) . ?
Mo9 O89 1.910(4) . ?
Mo9 O910 1.917(4) . ?
Mo9 O91S 2.388(3) . ?
Mo9 O89S 2.444(3) . ?
Mo10 O10A 1.701(4) . ?
Mo10 O10C 1.716(4) . ?
Mo10 O910 1.898(3) . ?
Mo10 O610 1.919(3) . ?
Mo10 O61S 2.257(4) . ?
Mo10 O91S 2.422(4) . ?
Cu1 N14 2.044(5) . ?
Cu1 N12 2.044(5) . ?
Cu1 N13 2.051(5) . ?
Cu1 N11 2.062(5) . ?
Cu1 O1C 2.362(3) . ?
Cu1 O6C 2.366(4) . ?
Cu2 N21 2.023(4) . ?
Cu2 N22 2.022(5) . ?
Cu2 N23 2.026(4) . ?
Cu2 N24 2.033(5) . ?
Cu2 O10C 2.378(4) . ?
Cu3 N31 2.025(5) . ?
Cu3 N33 2.025(5) . ?
Cu3 N34 2.031(4) . ?
Cu3 N32 2.031(4) . ?
Cu3 O5C 2.335(4) . ?
Cu4 N42 1.981(5) . ?
Cu4 O1W 2.016(5) . ?
Cu4 N43 2.025(6) . ?
Cu4 N41 2.052(6) . ?
Cu4 O1D 2.246(5) . ?
S1 O1S1 1.433(4) . ?
S1 O2S 1.475(4) . ?
S1 O34S 1.517(4) . ?
S1 O15S 1.518(4) . ?
S2 O1S2 1.429(4) . ?
S2 O1S 1.456(4) . ?
S2 O23S 1.507(4) . ?
S2 O45S 1.509(4) . ?
S3 O1S3 1.433(4) . ?
S3 O6S 1.463(4) . ?
S3 O91S 1.508(4) . ?
S3 O78S 1.510(4) . ?
S4 O1S4 1.435(4) . ?
S4 O7S 1.478(4) . ?
S4 O89S 1.501(4) . ?
S4 O61S 1.513(4) . ?
C111 N11 1.352(8) . ?
C111 C112 1.389(10) . ?
C111 H111 0.9500 . ?
C112 C113 1.377(10) . ?
C112 H112 0.9500 . ?
C113 C114 1.368(10) . ?
C113 H113 0.9500 . ?
C114 C115 1.364(9) . ?
C114 H114 0.9500 . ?
C115 N11 1.329(8) . ?
C115 H115 0.9500 . ?
C121 N12 1.365(8) . ?
C121 C122 1.368(9) . ?
C121 H121 0.9500 . ?
C122 C123 1.382(9) . ?
C122 H122 0.9500 . ?
C123 C124 1.384(9) . ?
C123 H123 0.9500 . ?
C124 C125 1.367(8) . ?
C124 H124 0.9500 . ?
C125 N12 1.333(7) . ?
C125 H125 0.9500 . ?
C131 N13 1.363(7) . ?
C131 C132 1.365(9) . ?
C131 H131 0.9500 . ?
C132 C133 1.368(10) . ?
C132 H132 0.9500 . ?
C133 C134 1.378(10) . ?
C133 H133 0.9500 . ?
C134 C135 1.354(9) . ?
C134 H134 0.9500 . ?
C135 N13 1.331(8) . ?
C135 H135 0.9500 . ?
C141 C142 1.371(9) . ?
C141 N14 1.376(8) . ?
C141 H141 0.9500 . ?
C142 C143 1.370(9) . ?
C142 H142 0.9500 . ?
C143 C144 1.376(9) . ?
C143 H143 0.9500 . ?
C144 C145 1.382(8) . ?
C144 H144 0.9500 . ?
C145 N14 1.324(7) . ?
C145 H145 0.9500 . ?
C211 N21 1.344(7) . ?
C211 C212 1.366(8) . ?
C211 H211 0.9500 . ?
C212 C213 1.360(9) . ?
C212 H212 0.9500 . ?
C213 C214 1.393(9) . ?
C213 H213 0.9500 . ?
C214 C215 1.388(8) . ?
C214 H214 0.9500 . ?
C215 N21 1.331(7) . ?
C215 H215 0.9500 . ?
C221 N22 1.335(8) . ?
C221 C222 1.385(9) . ?
C221 H221 0.9500 . ?
C222 C223 1.354(10) . ?
C222 H222 0.9500 . ?
C223 C224 1.373(11) . ?
C223 H223 0.9500 . ?
C224 C225 1.390(9) . ?
C224 H224 0.9500 . ?
C225 N22 1.331(8) . ?
C225 H225 0.9500 . ?
C231 N23 1.349(7) . ?
C231 C232 1.365(8) . ?
C231 H231 0.9500 . ?
C232 C233 1.362(9) . ?
C232 H232 0.9500 . ?
C233 C234 1.383(9) . ?
C233 H233 0.9500 . ?
C234 C235 1.364(8) . ?
C234 H234 0.9500 . ?
C235 N23 1.347(7) . ?
C235 H235 0.9500 . ?
C241 N24 1.316(8) . ?
C241 C242 1.376(11) . ?
C241 H241 0.9500 . ?
C242 C243 1.386(13) . ?
C242 H242 0.9500 . ?
C243 C244 1.378(12) . ?
C243 H243 0.9500 . ?
C244 C245 1.370(9) . ?
C244 H244 0.9500 . ?
C245 N24 1.354(8) . ?
C245 H245 0.9500 . ?
C311 N31 1.330(8) . ?
C311 C312 1.390(9) . ?
C311 H311 0.9500 . ?
C312 C313 1.377(11) . ?
C312 H312 0.9500 . ?
C313 C314 1.362(11) . ?
C313 H313 0.9500 . ?
C314 C315 1.378(9) . ?
C314 H314 0.9500 . ?
C315 N31 1.339(8) . ?
C315 H315 0.9500 . ?
C321 N32 1.344(7) . ?
C321 C322 1.376(8) . ?
C321 H321 0.9500 . ?
C322 C323 1.368(9) . ?
C322 H322 0.9500 . ?
C323 C324 1.396(9) . ?
C323 H323 0.9500 . ?
C324 C325 1.365(9) . ?
C324 H324 0.9500 . ?
C325 N32 1.350(7) . ?
C325 H325 0.9500 . ?
C331 N33 1.319(8) . ?
C331 C332 1.369(10) . ?
C331 H331 0.9500 . ?
C332 C333 1.396(12) . ?
C332 H332 0.9500 . ?
C333 C334 1.370(11) . ?
C333 H333 0.9500 . ?
C334 C335 1.384(9) . ?
C334 H334 0.9500 . ?
C335 N33 1.353(8) . ?
C335 H335 0.9500 . ?
C341 N34 1.333(8) . ?
C341 C342 1.374(9) . ?
C341 H341 0.9500 . ?
C342 C343 1.389(10) . ?
C342 H342 0.9500 . ?
C343 C344 1.358(10) . ?
C343 H343 0.9500 . ?
C344 C345 1.373(9) . ?
C344 H344 0.9500 . ?
C345 N34 1.332(7) . ?
C345 H345 0.9500 . ?
C411 N41 1.329(9) . ?
C411 C412 1.347(10) . ?
C411 H411 0.9500 . ?
C412 C413 1.410(11) . ?
C412 H412 0.9500 . ?
C413 C414 1.402(12) . ?
C413 H413 0.9500 . ?
C414 C415 1.331(10) . ?
C414 H414 0.9500 . ?
C415 N41 1.295(8) . ?
C415 H415 0.9500 . ?
C421 C422 1.362(9) . ?
C421 N42 1.373(8) . ?
C421 H421 0.9500 . ?
C422 C423 1.343(10) . ?
C422 H422 0.9500 . ?
C423 C424 1.351(10) . ?
C423 H423 0.9500 . ?
C424 C425 1.353(9) . ?
C424 H424 0.9500 . ?
C425 N42 1.363(8) . ?
C425 H425 0.9500 . ?
C431 N43 1.314(9) . ?
C431 C432 1.358(10) . ?
C431 H431 0.9500 . ?
C432 C433 1.339(10) . ?
C432 H432 0.9500 . ?
C433 C434 1.418(11) . ?
C433 H433 0.9500 . ?
C434 C435 1.352(10) . ?
C434 H434 0.9500 . ?
C435 N43 1.357(8) . ?
C435 H435 0.9500 . ?
C1D N1D 1.489(10) . ?
C1D H1D1 0.9800 . ?
C1D H1D2 0.9800 . ?
C1D H1D3 0.9800 . ?
C2D O1D 1.203(9) . ?
C2D N1D 1.338(10) . ?
C2D H2D 0.9500 . ?
C3D N1D 1.445(10) . ?
C3D H3D1 0.9800 . ?
C3D H3D2 0.9800 . ?
C3D H3D3 0.9800 . ?
C4D N2D 1.368(12) . ?
C4D H4D1 0.9800 . ?
C4D H4D2 0.9800 . ?
C4D H4D3 0.9800 . ?
C5D N2D 1.501(14) . ?
C5D H5D1 0.9800 . ?
C5D H5D2 0.9800 . ?
C5D H5D3 0.9800 . ?
C6D O2D 1.270(11) . ?
C6D N2D 1.339(12) . ?
C6D H6D 0.9500 . ?
N3D C9DA 1.30(4) . ?
N3D C9DB 1.31(4) . ?
N3D C8DA 1.46(3) . ?
N3D C7DA 1.59(3) . ?
N3D C7DB 1.63(4) . ?
N3D C8DB 1.80(4) . ?
O1W H1WA 0.92(2) . ?
O1W H1WB 0.90(2) . ?
C7DA O3DA 1.31(3) . ?
C7DA C9DA 1.62(5) . ?
C8DA C9DA 1.10(4) . ?
C9DA O3DA 1.37(4) . ?
C7DB C9DB 1.11(5) . ?
C8DB O3DB 1.27(4) . ?
C8DB C9DB 1.94(6) . ?
C9DB O3DB 1.47(4) . ?

loop_
_geom_torsion_atom_site_label_1
_geom_torsion_atom_site_label_2
_geom_torsion_atom_site_label_3
_geom_torsion_atom_site_label_4
_geom_torsion
_geom_torsion_site_symmetry_1
_geom_torsion_site_symmetry_2
_geom_torsion_site_symmetry_3
_geom_torsion_site_symmetry_4
_geom_torsion_publ_flag
N11 C111 C112 C113 -0.3(11) . . . . ?
C111 C112 C113 C114 -0.3(12) . . . . ?
C112 C113 C114 C115 0.1(12) . . . . ?
C113 C114 C115 N11 0.9(11) . . . . ?
N12 C121 C122 C123 0.3(10) . . . . ?
C121 C122 C123 C124 0.9(10) . . . . ?
C122 C123 C124 C125 -1.5(10) . . . . ?
C123 C124 C125 N12 0.9(10) . . . . ?
N13 C131 C132 C133 -0.2(11) . . . . ?
C131 C132 C133 C134 1.9(12) . . . . ?
C132 C133 C134 C135 -1.2(12) . . . . ?
C133 C134 C135 N13 -1.3(12) . . . . ?
N14 C141 C142 C143 -2.9(11) . . . . ?
C141 C142 C143 C144 1.2(12) . . . . ?
C142 C143 C144 C145 -0.2(11) . . . . ?
C143 C144 C145 N14 0.8(10) . . . . ?
N21 C211 C212 C213 0.5(9) . . . . ?
C211 C212 C213 C214 2.0(9) . . . . ?
C212 C213 C214 C215 -2.7(10) . . . . ?
C213 C214 C215 N21 0.9(9) . . . . ?
N22 C221 C222 C223 0.2(11) . . . . ?
C221 C222 C223 C224 1.3(12) . . . . ?
C222 C223 C224 C225 -2.1(12) . . . . ?
C223 C224 C225 N22 1.5(11) . . . . ?
N23 C231 C232 C233 -1.4(9) . . . . ?
C231 C232 C233 C234 3.3(9) . . . . ?
C232 C233 C234 C235 -3.2(9) . . . . ?
C233 C234 C235 N23 1.4(9) . . . . ?
N24 C241 C242 C243 0.8(14) . . . . ?
C241 C242 C243 C244 -0.9(14) . . . . ?
C242 C243 C244 C245 0.8(13) . . . . ?
C243 C244 C245 N24 -0.5(11) . . . . ?
N31 C311 C312 C313 -2.1(10) . . . . ?
C311 C312 C313 C314 1.9(11) . . . . ?
C312 C313 C314 C315 -0.8(12) . . . . ?
C313 C314 C315 N31 -0.2(11) . . . . ?
N32 C321 C322 C323 0.9(9) . . . . ?
C321 C322 C323 C324 -1.5(9) . . . . ?
C322 C323 C324 C325 1.9(9) . . . . ?
C323 C324 C325 N32 -1.7(9) . . . . ?
N33 C331 C332 C333 -1.6(13) . . . . ?
C331 C332 C333 C334 2.3(13) . . . . ?
C332 C333 C334 C335 -1.3(12) . . . . ?
C333 C334 C335 N33 -0.5(11) . . . . ?
N34 C341 C342 C343 -0.7(11) . . . . ?
C341 C342 C343 C344 3.0(11) . . . . ?
C342 C343 C344 C345 -3.1(10) . . . . ?
C343 C344 C345 N34 1.0(10) . . . . ?
N41 C411 C412 C413 -1.6(13) . . . . ?
C411 C412 C413 C414 -0.4(13) . . . . ?
C412 C413 C414 C415 1.0(13) . . . . ?
C413 C414 C415 N41 0.3(12) . . . . ?
N42 C421 C422 C423 -1.6(11) . . . . ?
C421 C422 C423 C424 1.6(11) . . . . ?
C422 C423 C424 C425 -1.7(11) . . . . ?
C423 C424 C425 N42 1.6(11) . . . . ?
N43 C431 C432 C433 -0.8(13) . . . . ?
C431 C432 C433 C434 0.7(12) . . . . ?
C432 C433 C434 C435 -0.6(11) . . . . ?
C433 C434 C435 N43 0.7(12) . . . . ?
C114 C115 N11 C111 -1.5(10) . . . . ?
C114 C115 N11 Cu1 -176.8(5) . . . . ?
C112 C111 N11 C115 1.2(9) . . . . ?
C112 C111 N11 Cu1 176.5(5) . . . . ?
C124 C125 N12 C121 0.2(9) . . . . ?
C124 C125 N12 Cu1 175.5(5) . . . . ?
C122 C121 N12 C125 -0.8(9) . . . . ?
C122 C121 N12 Cu1 -176.4(5) . . . . ?
C134 C135 N13 C131 3.0(10) . . . . ?
C134 C135 N13 Cu1 179.3(6) . . . . ?
C132 C131 N13 C135 -2.2(9) . . . . ?
C132 C131 N13 Cu1 -178.5(5) . . . . ?
C144 C145 N14 C141 -2.3(9) . . . . ?
C144 C145 N14 Cu1 -178.2(5) . . . . ?
C142 C141 N14 C145 3.3(9) . . . . ?
C142 C141 N14 Cu1 179.4(6) . . . . ?
C214 C215 N21 C211 1.5(8) . . . . ?
C214 C215 N21 Cu2 -167.9(5) . . . . ?
C212 C211 N21 C215 -2.2(8) . . . . ?
C212 C211 N21 Cu2 167.3(4) . . . . ?
C224 C225 N22 C221 0.0(9) . . . . ?
C224 C225 N22 Cu2 -178.6(5) . . . . ?
C222 C221 N22 C225 -0.8(9) . . . . ?
C222 C221 N22 Cu2 177.8(5) . . . . ?
C234 C235 N23 C231 0.5(8) . . . . ?
C234 C235 N23 Cu2 -178.6(5) . . . . ?
C232 C231 N23 C235 -0.5(8) . . . . ?
C232 C231 N23 Cu2 178.6(5) . . . . ?
C242 C241 N24 C245 -0.4(11) . . . . ?
C242 C241 N24 Cu2 177.4(7) . . . . ?
C244 C245 N24 C241 0.3(10) . . . . ?
C244 C245 N24 Cu2 -177.6(5) . . . . ?
C312 C311 N31 C315 1.2(9) . . . . ?
C312 C311 N31 Cu3 -177.1(5) . . . . ?
C314 C315 N31 C311 0.0(9) . . . . ?
C314 C315 N31 Cu3 178.3(5) . . . . ?
C322 C321 N32 C325 -0.6(8) . . . . ?
C322 C321 N32 Cu3 179.6(5) . . . . ?
C324 C325 N32 C321 1.0(8) . . . . ?
C324 C325 N32 Cu3 -179.2(5) . . . . ?
C332 C331 N33 C335 -0.2(11) . . . . ?
C332 C331 N33 Cu3 -177.3(6) . . . . ?
C334 C335 N33 C331 1.3(9) . . . . ?
C334 C335 N33 Cu3 178.4(5) . . . . ?
C344 C345 N34 C341 1.3(9) . . . . ?
C344 C345 N34 Cu3 -170.3(5) . . . . ?
C342 C341 N34 C345 -1.5(9) . . . . ?
C342 C341 N34 Cu3 170.0(5) . . . . ?
C414 C415 N41 C411 -2.2(11) . . . . ?
C414 C415 N41 Cu4 176.4(6) . . . . ?
C412 C411 N41 C415 2.9(12) . . . . ?
C412 C411 N41 Cu4 -175.7(7) . . . . ?
C424 C425 N42 C421 -1.4(10) . . . . ?
C424 C425 N42 Cu4 178.5(5) . . . . ?
C422 C421 N42 C425 1.4(9) . . . . ?
C422 C421 N42 Cu4 -178.5(5) . . . . ?
C432 C431 N43 C435 0.8(11) . . . . ?
C432 C431 N43 Cu4 -172.5(6) . . . . ?
C434 C435 N43 C431 -0.7(10) . . . . ?
C434 C435 N43 Cu4 172.8(6) . . . . ?
O1D C2D N1D C3D -177.2(8) . . . . ?
O1D C2D N1D C1D -7.8(12) . . . . ?
O2D C6D N2D C4D -5(2) . . . . ?
O2D C6D N2D C5D -179.6(12) . . . . ?
O1A Mo1 O12 Mo2 124.4(5) . . . . ?
O1C Mo1 O12 Mo2 -130.8(5) . . . . ?
O15 Mo1 O12 Mo2 -1.4(7) . . . . ?
O1S Mo1 O12 Mo2 -50.8(5) . . . . ?
O15S Mo1 O12 Mo2 36.5(5) . . . . ?
O2A Mo2 O12 Mo1 -148.7(5) . . . . ?
O2B Mo2 O12 Mo1 106.0(5) . . . . ?
O23 Mo2 O12 Mo1 -18.6(7) . . . . ?
O2S Mo2 O12 Mo1 -63.9(5) . . . . ?
O23S Mo2 O12 Mo1 23.2(5) . . . . ?
O1A Mo1 O15 Mo5 -90.0(3) . . . . ?
O1C Mo1 O15 Mo5 165.0(2) . . . . ?
O12 Mo1 O15 Mo5 35.4(4) . . . . ?
O1S Mo1 O15 Mo5 85.7(2) . . . . ?
O15S Mo1 O15 Mo5 -5.4(2) . . . . ?
O3B Mo3 O34 Mo4 80.0(3) . . . . ?
O3A Mo3 O34 Mo4 -173.6(2) . . . . ?
O23 Mo3 O34 Mo4 -46.3(4) . . . . ?
O23S Mo3 O34 Mo4 -77.4(2) . . . . ?
O34S Mo3 O34 Mo4 -4.2(2) . . . . ?
O6A Mo6 O67 Mo7 -124.2(5) . . . . ?
O6C Mo6 O67 Mo7 130.0(5) . . . . ?
O610 Mo6 O67 Mo7 -1.7(7) . . . . ?
O6S Mo6 O67 Mo7 51.0(5) . . . . ?
O61S Mo6 O67 Mo7 -37.1(5) . . . . ?
O7A Mo7 O67 Mo6 -109.0(5) . . . . ?
O7B Mo7 O67 Mo6 144.1(5) . . . . ?
O78 Mo7 O67 Mo6 18.1(7) . . . . ?
O7S Mo7 O67 Mo6 64.1(5) . . . . ?
O78S Mo7 O67 Mo6 -23.4(5) . . . . ?
O6A Mo6 O610 Mo10 88.7(3) . . . . ?
O6C Mo6 O610 Mo10 -165.6(2) . . . . ?
O67 Mo6 O610 Mo10 -33.5(4) . . . . ?
O6S Mo6 O610 Mo10 -86.9(2) . . . . ?
O61S Mo6 O610 Mo10 4.61(19) . . . . ?
O10A Mo10 O910 Mo9 -81.6(3) . . . . ?
O10C Mo10 O910 Mo9 172.0(2) . . . . ?
O610 Mo10 O910 Mo9 43.2(4) . . . . ?
O61S Mo10 O910 Mo9 78.3(2) . . . . ?
O91S Mo10 O910 Mo9 4.8(2) . . . . ?
O5A Mo5 O5C Cu3 12.3(7) . . . . ?
O45 Mo5 O5C Cu3 -91.0(6) . . . . ?
O15 Mo5 O5C Cu3 113.6(6) . . . . ?
O15S Mo5 O5C Cu3 -173.8(6) . . . . ?
O45S Mo5 O5C Cu3 -137.3(6) . . . . ?
O10A Mo10 O10C Cu2 -7.7(8) . . . . ?
O910 Mo10 O10C Cu2 95.7(7) . . . . ?
O610 Mo10 O10C Cu2 -108.4(7) . . . . ?
O61S Mo10 O10C Cu2 178.8(7) . . . . ?
O91S Mo10 O10C Cu2 147.1(6) . . . . ?
O1S2 S2 O1S Mo1 178.3(2) . . . . ?
O23S S2 O1S Mo1 -59.5(3) . . . . ?
O45S S2 O1S Mo1 55.5(3) . . . . ?
O1S1 S1 O2S Mo2 179.4(2) . . . . ?
O34S S1 O2S Mo2 56.2(3) . . . . ?
O15S S1 O2S Mo2 -58.7(3) . . . . ?
O1S3 S3 O6S Mo6 -178.5(2) . . . . ?
O91S S3 O6S Mo6 -55.2(3) . . . . ?
O78S S3 O6S Mo6 59.9(3) . . . . ?
O1S4 S4 O7S Mo7 -179.4(2) . . . . ?
O89S S4 O7S Mo7 -56.8(3) . . . . ?
O61S S4 O7S Mo7 58.4(3) . . . . ?
O1S1 S1 O15S Mo5 -68.8(3) . . . . ?
O2S S1 O15S Mo5 168.0(3) . . . . ?
O34S S1 O15S Mo5 52.3(3) . . . . ?
O1S1 S1 O15S Mo1 127.4(3) . . . . ?
O2S S1 O15S Mo1 4.2(4) . . . . ?
O34S S1 O15S Mo1 -111.5(3) . . . . ?
O1S2 S2 O23S Mo3 -66.4(3) . . . . ?
O1S S2 O23S Mo3 170.8(3) . . . . ?
O45S S2 O23S Mo3 54.5(3) . . . . ?
O1S2 S2 O23S Mo2 124.8(3) . . . . ?
O1S S2 O23S Mo2 1.9(4) . . . . ?
O45S S2 O23S Mo2 -114.3(3) . . . . ?
O1S1 S1 O34S Mo4 81.5(3) . . . . ?
O2S S1 O34S Mo4 -154.0(2) . . . . ?
O15S S1 O34S Mo4 -39.7(3) . . . . ?
O1S1 S1 O34S Mo3 -142.4(3) . . . . ?
O2S S1 O34S Mo3 -17.9(3) . . . . ?
O15S S1 O34S Mo3 96.4(3) . . . . ?
O1S2 S2 O45S Mo5 -142.2(3) . . . . ?
O1S S2 O45S Mo5 -18.3(3) . . . . ?
O23S S2 O45S Mo5 96.5(3) . . . . ?
O1S2 S2 O45S Mo4 82.6(3) . . . . ?
O1S S2 O45S Mo4 -153.6(2) . . . . ?
O23S S2 O45S Mo4 -38.7(3) . . . . ?
O1S4 S4 O61S Mo10 66.1(3) . . . . ?
O7S S4 O61S Mo10 -171.0(2) . . . . ?
O89S S4 O61S Mo10 -56.3(3) . . . . ?
O1S4 S4 O61S Mo6 -128.3(3) . . . . ?
O7S S4 O61S Mo6 -5.4(4) . . . . ?
O89S S4 O61S Mo6 109.3(3) . . . . ?
O1S3 S3 O78S Mo8 64.9(3) . . . . ?
O6S S3 O78S Mo8 -172.3(2) . . . . ?
O91S S3 O78S Mo8 -56.5(3) . . . . ?
O1S3 S3 O78S Mo7 -126.5(3) . . . . ?
O6S S3 O78S Mo7 -3.7(4) . . . . ?
O91S S3 O78S Mo7 112.2(3) . . . . ?
O1S4 S4 O89S Mo8 143.9(3) . . . . ?
O7S S4 O89S Mo8 20.2(3) . . . . ?
O61S S4 O89S Mo8 -93.3(3) . . . . ?
O1S4 S4 O89S Mo9 -83.0(3) . . . . ?
O7S S4 O89S Mo9 153.4(2) . . . . ?
O61S S4 O89S Mo9 39.8(3) . . . . ?
O1S3 S3 O91S Mo9 -79.1(3) . . . . ?
O6S S3 O91S Mo9 156.4(2) . . . . ?
O78S S3 O91S Mo9 42.3(3) . . . . ?
O1S3 S3 O91S Mo10 144.4(3) . . . . ?
O6S S3 O91S Mo10 20.0(3) . . . . ?
O78S S3 O91S Mo10 -94.2(3) . . . . ?
N1D C2D O1D Cu4 145.7(6) . . . . ?
C9DA N3D C7DA O3DA -34(3) . . . . ?
C8DA N3D C7DA O3DA -57(2) . . . . ?
C8DA N3D C7DA C9DA -23(3) . . . . ?
C7DA N3D C8DA C9DA 30(3) . . . . ?
N3D C8DA C9DA C7DA -37(4) . . . . ?
C7DA N3D C9DA C8DA -149(3) . . . . ?
C8DA N3D C9DA O3DA -177(5) . . . . ?
C7DA N3D C9DA O3DA 34(2) . . . . ?
C8DA N3D C9DA C7DA 149(3) . . . . ?
O3DA C7DA C9DA C8DA 176(6) . . . . ?
N3D C7DA C9DA C8DA 40(4) . . . . ?
O3DA C7DA C9DA N3D 136(3) . . . . ?
N3D C7DA C9DA O3DA -136(3) . . . . ?
N3D C7DA O3DA C9DA 31(2) . . . . ?
N3D C9DA O3DA C7DA -40(3) . . . . ?
C8DB N3D C7DB C9DB -14(4) . . . . ?
C9DB N3D C8DB O3DB 21(3) . . . . ?
C7DB N3D C8DB O3DB 31(3) . . . . ?
C7DB N3D C8DB C9DB 10(3) . . . . ?
N3D C7DB C9DB C8DB 21(6) . . . . ?
C8DB N3D C9DB C7DB 167(4) . . . . ?
C7DB N3D C9DB O3DB 174(5) . . . . ?
C8DB N3D C9DB O3DB -18(2) . . . . ?
C7DB N3D C9DB C8DB -167(4) . . . . ?
N3D C8DB O3DB C9DB -18(2) . . . . ?
N3D C9DB O3DB C8DB 26(3) . . . . ?
